data_7705097
loop_
_publ_author_name
'Santoro, Orlando'
'Elsegood, Mark R. J.'
'Bedwell, Elizabeth V.'
'Pryce, Jake A.'
'Redshaw, Carl'

_publ_section_title
;
 INSIGHTS into the structures adopted by titanocalix[6 and 8]arenes and
 their use in the ring opening polymerization of cyclic esters.
;
_journal_issue 34
_journal_name_full 'Dalton transactions (Cambridge, England : 2003)'
_journal_page_first 11978
_journal_page_last 11996
_journal_paper_doi 10.1039/d0dt02130j
_journal_volume 49
_journal_year 2020
_chemical_formula_moiety 'C98 H123 Br6 N5 O9 Ti3, 7.5(C2 H3 N)'
_chemical_formula_sum 'C113 H145.5 Br6 N12.5 O9 Ti3'
_chemical_formula_weight 2446.07
_space_group_crystal_system monoclinic
_space_group_IT_number 14
_space_group_name_Hall '-P 2yn'
_space_group_name_H-M_alt 'P 1 21/n 1'
_atom_sites_solution_hydrogens geom
_atom_sites_solution_primary iterative
_atom_sites_solution_secondary difmap
_audit_creation_method SHELXL-2018/3
_audit_update_record
;
2020-07-08 deposited with the CCDC.	2020-08-10 downloaded from the CCDC.
;
_cell_angle_alpha 90
_cell_angle_beta 95.7763(7)
_cell_angle_gamma 90
_cell_formula_units_Z 4
_cell_length_a 21.5584(2)
_cell_length_b 26.9199(3)
_cell_length_c 21.6443(2)
_cell_measurement_reflns_used 45430
_cell_measurement_temperature 100(2)
_cell_measurement_theta_max 70.33
_cell_measurement_theta_min 2.67
_cell_volume 12497.5(2)
_computing_cell_refinement 'CrysAlisPro 1.171.39.46 (Rigaku OD, 2018)'
_computing_data_collection 'CrysAlisPro 1.171.39.46 (Rigaku OD, 2018)'
_computing_data_reduction 'CrysAlisPro 1.171.39.46 (Rigaku OD, 2018)'
_computing_molecular_graphics 'BRUKER SHELXTL'
_computing_publication_material 'BRUKER SHELXTL'
_computing_structure_refinement 'SHELXL-2018/3 (Sheldrick, 2018)'
_computing_structure_solution 'SHELXT 2018/2 (Sheldrick, 2018)'
_diffrn_ambient_temperature 100(2)
_diffrn_detector 'hybrid pixel detector'
_diffrn_detector_area_resol_mean 10
_diffrn_measured_fraction_theta_full 0.996
_diffrn_measured_fraction_theta_max 0.995
_diffrn_measurement_device 'four-circle diffractometer'
_diffrn_measurement_device_details 'Rigaku, AFC11 quarter \c goniometer'
_diffrn_measurement_device_type
; 
Rigaku 007HF equipped with Varimax confocal mirrors and an AFC11
goniometer and HyPix 6000 detector 
;
_diffrn_measurement_method 'profile data from \w-scans'
_diffrn_radiation_type CuK\a
_diffrn_radiation_wavelength 1.54178
_diffrn_reflns_av_R_equivalents 0.0542
_diffrn_reflns_av_unetI/netI 0.0384
_diffrn_reflns_Laue_measured_fraction_full 0.996
_diffrn_reflns_Laue_measured_fraction_max 0.995
_diffrn_reflns_limit_h_max 25
_diffrn_reflns_limit_h_min -25
_diffrn_reflns_limit_k_max 32
_diffrn_reflns_limit_k_min -32
_diffrn_reflns_limit_l_max 26
_diffrn_reflns_limit_l_min -25
_diffrn_reflns_number 126455
_diffrn_reflns_point_group_measured_fraction_full 0.996
_diffrn_reflns_point_group_measured_fraction_max 0.995
_diffrn_reflns_theta_full 67.679
_diffrn_reflns_theta_max 68.244
_diffrn_reflns_theta_min 2.628
_diffrn_source 'Rotating-anode X-ray tube'
_exptl_absorpt_coefficient_mu 4.278
_exptl_absorpt_correction_T_max 1.00000
_exptl_absorpt_correction_T_min 0.53911
_exptl_absorpt_correction_type multi-scan
_exptl_absorpt_process_details
; 
CrysAlisPro 1.171.39.46 (Rigaku Oxford Diffraction, 2018) 
Empirical absorption correction using spherical harmonics, 
 implemented in SCALE3 ABSPACK scaling algorithm. 
;
_exptl_crystal_colour 'dark red'
_exptl_crystal_density_diffrn 1.300
_exptl_crystal_density_method 'not measured'
_exptl_crystal_description plate
_exptl_crystal_F_000 5036
_exptl_crystal_recrystallization_method 'Re-crystallisation from solvent: acetonitrile'
_exptl_crystal_size_max 0.190
_exptl_crystal_size_mid 0.090
_exptl_crystal_size_min 0.010
_refine_diff_density_max 2.764
_refine_diff_density_min -1.424
_refine_diff_density_rms 0.145
_refine_ls_extinction_method none
_refine_ls_goodness_of_fit_ref 1.040
_refine_ls_hydrogen_treatment constr
_refine_ls_matrix_type full
_refine_ls_number_parameters 1293
_refine_ls_number_reflns 22797
_refine_ls_number_restraints 363
_refine_ls_restrained_S_all 1.039
_refine_ls_R_factor_all 0.1066
_refine_ls_R_factor_gt 0.0907
_refine_ls_shift/su_max 0.001
_refine_ls_shift/su_mean 0.000
_refine_ls_structure_factor_coef Fsqd
_refine_ls_weighting_details 'w=1/[\s^2^(Fo^2^)+(0.1934P)^2^+23.8835P] where P=(Fo^2^+2Fc^2^)/3'
_refine_ls_weighting_scheme calc
_refine_ls_wR_factor_gt 0.2771
_refine_ls_wR_factor_ref 0.2932
_reflns_Friedel_coverage 0.000
_reflns_number_gt 17330
_reflns_number_total 22797
_reflns_threshold_expression 'I > 2\s(I)'
_cod_data_source_file d0dt02130j2.cif
_cod_data_source_block 7
_cod_depositor_comments 'Adding full bibliography for 7705091--7705102.cif.'
_cod_original_sg_symbol_H-M 'P 21/n'
_cod_original_formula_sum 'C113 H145.50 Br6 N12.50 O9 Ti3'
_cod_database_code 7705097
_shelx_shelxl_version_number 2018/3
_shelx_space_group_comment
; 
The symmetry employed for this shelxl refinement is uniquely defined 
by the following loop, which should always be used as a source of 
symmetry information in preference to the above space-group names. 
They are only intended as comments. 
;
_shelx_estimated_absorpt_t_min 0.497
_shelx_estimated_absorpt_t_max 0.958

loop_
_space_group_symop_operation_xyz
'x, y, z'
'-x+1/2, y+1/2, -z+1/2'
'-x, -y, -z'
'x-1/2, -y-1/2, z-1/2'

loop_
_atom_site_label
_atom_site_type_symbol
_atom_site_fract_x
_atom_site_fract_y
_atom_site_fract_z
_atom_site_U_iso_or_equiv
_atom_site_adp_type
_atom_site_occupancy
_atom_site_site_symmetry_order
_atom_site_calc_flag
_atom_site_refinement_flags_posn
_atom_site_refinement_flags_adp
_atom_site_refinement_flags_occupancy
_atom_site_disorder_assembly
_atom_site_disorder_group
Ti1 Ti 0.49642(6) 0.86997(5) 0.60525(6) 0.0567(3) Uani 1 1 d . . . . .
Br1 Br 0.44699(4) 0.93164(3) 0.67192(4) 0.0687(2) Uani 1 1 d . . . . .
Br2 Br 0.53961(4) 0.82245(4) 0.51711(4) 0.0785(3) Uani 1 1 d . . . . .
Ti2 Ti 0.76654(5) 0.75027(5) 0.51626(6) 0.0531(3) Uani 1 1 d . . . . .
Br3 Br 0.81364(4) 0.67174(3) 0.56415(4) 0.0721(2) Uani 1 1 d . . . . .
N3 N 0.6761(3) 0.7229(2) 0.5419(3) 0.0642(16) Uani 1 1 d D . . . .
Br4 Br 0.70431(4) 0.81856(3) 0.45779(4) 0.0671(2) Uani 1 1 d . . . . .
N4 N 0.7412(3) 0.7016(2) 0.4344(3) 0.0596(14) Uani 1 1 d . . . . .
Ti3 Ti 0.70416(5) 0.78372(5) 0.21114(5) 0.0497(3) Uani 1 1 d . . . . .
Br5 Br 0.73567(4) 0.81445(3) 0.11164(3) 0.0690(2) Uani 1 1 d . . . . .
N5 N 0.6555(2) 0.7650(2) 0.2919(3) 0.0549(13) Uani 1 1 d D . . . .
Br6 Br 0.69945(4) 0.87019(3) 0.25706(4) 0.0719(2) Uani 1 1 d . . . . .
N6 N 0.6060(3) 0.8014(3) 0.1706(3) 0.0651(15) Uani 1 1 d . . . . .
O1 O 0.4436(2) 0.81991(18) 0.6157(2) 0.0549(11) Uani 1 1 d . . . . .
O2 O 0.5610(2) 0.84931(18) 0.6579(2) 0.0545(11) Uani 1 1 d . . . . .
O3 O 0.7756(2) 0.78644(17) 0.5857(2) 0.0524(10) Uani 1 1 d . . . . .
O4 O 0.8334(2) 0.77059(18) 0.48167(19) 0.0544(10) Uani 1 1 d . . . . .
O5 O 0.77944(19) 0.77154(17) 0.24913(19) 0.0491(9) Uani 1 1 d . . . . .
O6 O 0.6865(2) 0.72072(18) 0.1863(2) 0.0537(10) Uani 1 1 d . . . . .
O7 O 0.4862(2) 0.72954(19) 0.2109(2) 0.0574(11) Uani 1 1 d . . . . .
H7 H 0.469062 0.753852 0.226608 0.086 Uiso 1 1 calc R U . . .
O8 O 0.4408(2) 0.7670(2) 0.4120(2) 0.0698(14) Uani 1 1 d . . . . .
H8 H 0.449223 0.781507 0.446223 0.105 Uiso 1 1 calc R U . . .
C1 C 0.4374(3) 0.7703(3) 0.6238(3) 0.0518(15) Uani 1 1 d . . . . .
C2 C 0.4040(3) 0.7422(3) 0.5765(3) 0.0513(15) Uani 1 1 d . . . . .
C3 C 0.4007(3) 0.6914(3) 0.5845(3) 0.0539(15) Uani 1 1 d . . . . .
H3 H 0.380395 0.672044 0.551779 0.065 Uiso 1 1 calc R U . . .
C4 C 0.4257(3) 0.6672(3) 0.6380(3) 0.0543(15) Uani 1 1 d . . . . .
C5 C 0.4566(3) 0.6971(3) 0.6851(3) 0.0548(15) Uani 1 1 d . . . . .
H5 H 0.473026 0.681772 0.722855 0.066 Uiso 1 1 calc R U . . .
C6 C 0.4640(3) 0.7476(3) 0.6785(3) 0.0525(15) Uani 1 1 d . . . . .
C7 C 0.4209(3) 0.6111(3) 0.6469(3) 0.0613(16) Uani 1 1 d D U . . .
C8 C 0.3841(7) 0.6056(5) 0.7059(6) 0.084(4) Uani 0.676(13) 1 d D U P A 1
H8A H 0.343621 0.622154 0.698336 0.126 Uiso 0.676(13) 1 calc R U P A 1
H8B H 0.377765 0.570273 0.714339 0.126 Uiso 0.676(13) 1 calc R U P A 1
H8C H 0.408196 0.620875 0.741813 0.126 Uiso 0.676(13) 1 calc R U P A 1
C9 C 0.4825(6) 0.5882(5) 0.6510(8) 0.085(4) Uani 0.676(13) 1 d D U P A 1
H9A H 0.478491 0.552303 0.656732 0.127 Uiso 0.676(13) 1 calc R U P A 1
H9B H 0.501772 0.594750 0.612725 0.127 Uiso 0.676(13) 1 calc R U P A 1
H9C H 0.508628 0.602273 0.686440 0.127 Uiso 0.676(13) 1 calc R U P A 1
C10 C 0.3738(6) 0.5883(5) 0.5937(6) 0.077(3) Uani 0.676(13) 1 d D U P A 1
H10A H 0.333466 0.605108 0.593267 0.116 Uiso 0.676(13) 1 calc R U P A 1
H10B H 0.390330 0.592911 0.553566 0.116 Uiso 0.676(13) 1 calc R U P A 1
H10C H 0.368519 0.552763 0.601442 0.116 Uiso 0.676(13) 1 calc R U P A 1
C8X C 0.3529(8) 0.5902(10) 0.6383(12) 0.075(7) Uani 0.324(13) 1 d D U P A 2
H8D H 0.331125 0.603473 0.599930 0.113 Uiso 0.324(13) 1 calc R U P A 2
H8E H 0.354305 0.553845 0.635858 0.113 Uiso 0.324(13) 1 calc R U P A 2
H8F H 0.330796 0.600082 0.673714 0.113 Uiso 0.324(13) 1 calc R U P A 2
C9X C 0.4546(11) 0.5907(10) 0.7059(10) 0.078(6) Uani 0.324(13) 1 d D U P A 2
H9D H 0.448778 0.554629 0.707265 0.116 Uiso 0.324(13) 1 calc R U P A 2
H9E H 0.499201 0.598243 0.707068 0.116 Uiso 0.324(13) 1 calc R U P A 2
H9F H 0.437807 0.605971 0.741816 0.116 Uiso 0.324(13) 1 calc R U P A 2
C10X C 0.4514(13) 0.5851(8) 0.5908(11) 0.081(7) Uani 0.324(13) 1 d D U P A 2
H10D H 0.430937 0.597226 0.551210 0.121 Uiso 0.324(13) 1 calc R U P A 2
H10E H 0.495993 0.593025 0.593555 0.121 Uiso 0.324(13) 1 calc R U P A 2
H10F H 0.446092 0.548992 0.593256 0.121 Uiso 0.324(13) 1 calc R U P A 2
C11 C 0.4993(3) 0.7778(3) 0.7285(3) 0.0528(15) Uani 1 1 d . . . . .
H11A H 0.491439 0.764348 0.769583 0.063 Uiso 1 1 calc R U . . .
H11B H 0.484135 0.812491 0.725962 0.063 Uiso 1 1 calc R U . . .
C12 C 0.5958(3) 0.8123(2) 0.6852(3) 0.0500(14) Uani 1 1 d . . . . .
C13 C 0.5691(3) 0.7769(2) 0.7224(3) 0.0489(14) Uani 1 1 d . . . . .
C14 C 0.6068(3) 0.7393(3) 0.7495(3) 0.0558(16) Uani 1 1 d . . . . .
H14 H 0.588981 0.715836 0.775280 0.067 Uiso 1 1 calc R U . . .
C15 C 0.6695(3) 0.7347(3) 0.7404(3) 0.0540(15) Uani 1 1 d . . . . .
C16 C 0.6946(3) 0.7711(3) 0.7041(3) 0.0539(15) Uani 1 1 d . . . . .
H16 H 0.737561 0.769157 0.697758 0.065 Uiso 1 1 calc R U . . .
C17 C 0.6596(3) 0.8095(2) 0.6771(3) 0.0515(15) Uani 1 1 d . . . . .
C18 C 0.7067(3) 0.6903(3) 0.7690(4) 0.0651(18) Uani 1 1 d . . . . .
C19 C 0.7752(4) 0.6895(3) 0.7524(5) 0.076(2) Uani 1 1 d . . . . .
H19A H 0.775876 0.694811 0.707698 0.113 Uiso 1 1 calc R U . . .
H19B H 0.794139 0.657303 0.763962 0.113 Uiso 1 1 calc R U . . .
H19C H 0.798909 0.715994 0.775212 0.113 Uiso 1 1 calc R U . . .
C20 C 0.7089(4) 0.6902(4) 0.8394(4) 0.085(3) Uani 1 1 d . . . . .
H20A H 0.733457 0.718605 0.856254 0.127 Uiso 1 1 calc R U . . .
H20B H 0.728118 0.659310 0.855767 0.127 Uiso 1 1 calc R U . . .
H20C H 0.666367 0.692641 0.851494 0.127 Uiso 1 1 calc R U . . .
C21 C 0.6765(4) 0.6413(3) 0.7437(6) 0.094(3) Uani 1 1 d . . . . .
H21A H 0.632204 0.641120 0.750586 0.141 Uiso 1 1 calc R U . . .
H21B H 0.697461 0.613091 0.765469 0.141 Uiso 1 1 calc R U . . .
H21C H 0.680511 0.638652 0.699163 0.141 Uiso 1 1 calc R U . . .
C22 C 0.6862(3) 0.8489(3) 0.6358(3) 0.0539(15) Uani 1 1 d . . . . .
H22A H 0.675461 0.839182 0.591956 0.065 Uiso 1 1 calc R U . . .
H22B H 0.664845 0.880765 0.642306 0.065 Uiso 1 1 calc R U . . .
C23 C 0.7974(3) 0.8269(2) 0.6178(3) 0.0465(13) Uani 1 1 d . . . . .
C24 C 0.7552(3) 0.8577(2) 0.6457(3) 0.0492(14) Uani 1 1 d . . . . .
C25 C 0.7795(3) 0.8982(3) 0.6780(3) 0.0516(14) Uani 1 1 d . . . . .
H25 H 0.751658 0.919424 0.696857 0.062 Uiso 1 1 calc R U . . .
C26 C 0.8433(3) 0.9102(2) 0.6849(3) 0.0495(14) Uani 1 1 d . . . . .
C27 C 0.8826(3) 0.8785(3) 0.6565(3) 0.0504(14) Uani 1 1 d . . . . .
H27 H 0.926000 0.885688 0.660463 0.060 Uiso 1 1 calc R U . . .
C28 C 0.8619(3) 0.8372(2) 0.6228(3) 0.0461(13) Uani 1 1 d . . . . .
C29 C 0.8660(3) 0.9572(3) 0.7198(3) 0.0599(17) Uani 1 1 d . . . . .
C30 C 0.8381(4) 1.0024(3) 0.6853(5) 0.081(2) Uani 1 1 d . . . . .
H30A H 0.850647 1.032503 0.708827 0.121 Uiso 1 1 calc R U . . .
H30B H 0.792558 0.999728 0.680834 0.121 Uiso 1 1 calc R U . . .
H30C H 0.853179 1.004129 0.644156 0.121 Uiso 1 1 calc R U . . .
C31 C 0.9376(3) 0.9616(3) 0.7260(4) 0.0651(18) Uani 1 1 d . . . . .
H31A H 0.952256 0.962127 0.684632 0.098 Uiso 1 1 calc R U . . .
H31B H 0.955887 0.933035 0.749374 0.098 Uiso 1 1 calc R U . . .
H31C H 0.950173 0.992306 0.748092 0.098 Uiso 1 1 calc R U . . .
C32 C 0.8463(4) 0.9551(4) 0.7867(4) 0.083(3) Uani 1 1 d . . . . .
H32A H 0.866713 0.926852 0.808874 0.124 Uiso 1 1 calc R U . . .
H32B H 0.800990 0.951314 0.784987 0.124 Uiso 1 1 calc R U . . .
H32C H 0.858884 0.985970 0.808609 0.124 Uiso 1 1 calc R U . . .
C33 C 0.9058(3) 0.8051(2) 0.5902(3) 0.0478(13) Uani 1 1 d . . . . .
H33A H 0.946663 0.804154 0.615658 0.057 Uiso 1 1 calc R U . . .
H33B H 0.889255 0.770810 0.587680 0.057 Uiso 1 1 calc R U . . .
C34 C 0.8776(3) 0.8050(2) 0.4746(3) 0.0476(13) Uani 1 1 d . . . . .
C35 C 0.9158(3) 0.8223(2) 0.5261(3) 0.0484(14) Uani 1 1 d . . . . .
C36 C 0.9623(3) 0.8560(2) 0.5160(3) 0.0482(13) Uani 1 1 d . . . . .
H36 H 0.988221 0.868226 0.550817 0.058 Uiso 1 1 calc R U . . .
C37 C 0.9727(3) 0.8727(2) 0.4572(3) 0.0493(14) Uani 1 1 d . . . . .
C38 C 0.9317(3) 0.8562(2) 0.4071(3) 0.0500(14) Uani 1 1 d . . . . .
H38 H 0.936647 0.868563 0.366762 0.060 Uiso 1 1 calc R U . . .
C39 C 0.8837(3) 0.8224(2) 0.4142(3) 0.0482(14) Uani 1 1 d . . . . .
C40 C 1.0263(3) 0.9079(3) 0.4458(3) 0.0572(16) Uani 1 1 d . . . . .
C41 C 1.0685(4) 0.8821(3) 0.4027(4) 0.0674(19) Uani 1 1 d . . . . .
H41A H 1.084451 0.851079 0.421855 0.101 Uiso 1 1 calc R U . . .
H41B H 1.103467 0.903965 0.395743 0.101 Uiso 1 1 calc R U . . .
H41C H 1.044453 0.874778 0.362828 0.101 Uiso 1 1 calc R U . . .
C42 C 0.9989(4) 0.9559(3) 0.4152(5) 0.078(2) Uani 1 1 d . . . . .
H42A H 0.972715 0.947479 0.376975 0.116 Uiso 1 1 calc R U . . .
H42B H 1.032921 0.977681 0.405285 0.116 Uiso 1 1 calc R U . . .
H42C H 0.973681 0.972901 0.443902 0.116 Uiso 1 1 calc R U . . .
C43 C 1.0661(4) 0.9220(3) 0.5057(4) 0.071(2) Uani 1 1 d . . . . .
H43A H 1.039154 0.935166 0.535758 0.107 Uiso 1 1 calc R U . . .
H43B H 1.096495 0.947420 0.496722 0.107 Uiso 1 1 calc R U . . .
H43C H 1.088081 0.892560 0.523114 0.107 Uiso 1 1 calc R U . . .
C44 C 0.8404(3) 0.8055(2) 0.3598(3) 0.0489(14) Uani 1 1 d . . . . .
H44A H 0.841725 0.830184 0.326066 0.059 Uiso 1 1 calc R U . . .
H44B H 0.797449 0.805338 0.372219 0.059 Uiso 1 1 calc R U . . .
C45 C 0.8243(3) 0.7402(2) 0.2772(3) 0.0475(14) Uani 1 1 d . . . . .
C46 C 0.8542(3) 0.7545(2) 0.3343(3) 0.0492(14) Uani 1 1 d . . . . .
C47 C 0.8952(3) 0.7205(3) 0.3657(3) 0.0490(14) Uani 1 1 d . . . . .
H47 H 0.915336 0.729266 0.405267 0.059 Uiso 1 1 calc R U . . .
C48 C 0.9074(3) 0.6745(2) 0.3409(3) 0.0508(14) Uani 1 1 d . . . . .
C49 C 0.8801(3) 0.6639(3) 0.2813(3) 0.0496(14) Uani 1 1 d . . . . .
H49 H 0.889897 0.633275 0.262687 0.060 Uiso 1 1 calc R U . . .
C50 C 0.8388(3) 0.6963(3) 0.2477(3) 0.0489(14) Uani 1 1 d . . . . .
C51 C 0.9493(3) 0.6356(3) 0.3767(3) 0.0582(16) Uani 1 1 d . . . . .
C52 C 0.9720(4) 0.6523(3) 0.4419(4) 0.071(2) Uani 1 1 d . . . . .
H52A H 0.998610 0.626401 0.462453 0.107 Uiso 1 1 calc R U . . .
H52B H 0.936187 0.658114 0.465383 0.107 Uiso 1 1 calc R U . . .
H52C H 0.996014 0.683048 0.439915 0.107 Uiso 1 1 calc R U . . .
C53 C 1.0072(4) 0.6253(3) 0.3415(4) 0.071(2) Uani 1 1 d . . . . .
H53A H 1.029260 0.656478 0.335783 0.107 Uiso 1 1 calc R U . . .
H53B H 0.993717 0.610698 0.300848 0.107 Uiso 1 1 calc R U . . .
H53C H 1.035037 0.602074 0.365612 0.107 Uiso 1 1 calc R U . . .
C54 C 0.9128(4) 0.5869(4) 0.3809(5) 0.086(3) Uani 1 1 d . . . . .
H54A H 0.940013 0.561729 0.402123 0.129 Uiso 1 1 calc R U . . .
H54B H 0.898333 0.575382 0.339017 0.129 Uiso 1 1 calc R U . . .
H54C H 0.876873 0.592646 0.404345 0.129 Uiso 1 1 calc R U . . .
C55 C 0.8105(3) 0.6827(3) 0.1838(3) 0.0490(14) Uani 1 1 d . . . . .
H55A H 0.841940 0.664850 0.161866 0.059 Uiso 1 1 calc R U . . .
H55B H 0.799028 0.713421 0.160334 0.059 Uiso 1 1 calc R U . . .
C56 C 0.6933(3) 0.6709(3) 0.1870(3) 0.0476(14) Uani 1 1 d . . . . .
C57 C 0.7532(3) 0.6503(2) 0.1848(3) 0.0472(13) Uani 1 1 d . . . . .
C58 C 0.7588(3) 0.5991(3) 0.1842(3) 0.0520(15) Uani 1 1 d . . . . .
H58 H 0.799018 0.585089 0.182413 0.062 Uiso 1 1 calc R U . . .
C59 C 0.7082(3) 0.5672(3) 0.1861(3) 0.0530(15) Uani 1 1 d . . . . .
C60 C 0.6498(3) 0.5894(3) 0.1874(3) 0.0526(15) Uani 1 1 d . . . . .
H60 H 0.614233 0.568627 0.187573 0.063 Uiso 1 1 calc R U . . .
C61 C 0.6414(3) 0.6402(3) 0.1886(3) 0.0514(15) Uani 1 1 d . . . . .
C62 C 0.7172(4) 0.5114(3) 0.1900(4) 0.0644(18) Uani 1 1 d . . . . .
C63 C 0.7353(6) 0.4992(4) 0.2574(5) 0.099(3) Uani 1 1 d . . . . .
H63A H 0.774409 0.516131 0.271598 0.148 Uiso 1 1 calc R U . . .
H63B H 0.741026 0.463199 0.262056 0.148 Uiso 1 1 calc R U . . .
H63C H 0.702378 0.510238 0.282209 0.148 Uiso 1 1 calc R U . . .
C64 C 0.7694(4) 0.4937(3) 0.1519(5) 0.079(2) Uani 1 1 d . . . . .
H64A H 0.759493 0.503422 0.108336 0.119 Uiso 1 1 calc R U . . .
H64B H 0.773035 0.457483 0.154661 0.119 Uiso 1 1 calc R U . . .
H64C H 0.808940 0.508974 0.168230 0.119 Uiso 1 1 calc R U . . .
C65 C 0.6599(5) 0.4825(4) 0.1681(6) 0.101(3) Uani 1 1 d . . . . .
H65A H 0.624563 0.495052 0.188699 0.152 Uiso 1 1 calc R U . . .
H65B H 0.666547 0.447334 0.178297 0.152 Uiso 1 1 calc R U . . .
H65C H 0.650997 0.486302 0.123069 0.152 Uiso 1 1 calc R U . . .
C66 C 0.5776(3) 0.6633(3) 0.1882(3) 0.0531(15) Uani 1 1 d . . . . .
H66A H 0.549695 0.647229 0.154894 0.064 Uiso 1 1 calc R U . . .
H66B H 0.580908 0.698795 0.176959 0.064 Uiso 1 1 calc R U . . .
C67 C 0.4970(3) 0.6925(3) 0.2548(3) 0.0494(14) Uani 1 1 d . . . . .
C68 C 0.5464(3) 0.6602(3) 0.2487(3) 0.0493(14) Uani 1 1 d . . . . .
C69 C 0.5601(3) 0.6253(3) 0.2946(3) 0.0518(15) Uani 1 1 d . . . . .
H69 H 0.593962 0.603255 0.291109 0.062 Uiso 1 1 calc R U . . .
C70 C 0.5259(3) 0.6211(3) 0.3467(3) 0.0527(15) Uani 1 1 d . . . . .
C71 C 0.4752(3) 0.6517(3) 0.3484(3) 0.0564(16) Uani 1 1 d . . . . .
H71 H 0.450051 0.648349 0.381838 0.068 Uiso 1 1 calc R U . . .
C72 C 0.4590(3) 0.6878(3) 0.3025(3) 0.0551(16) Uani 1 1 d . . . . .
C73 C 0.5431(3) 0.5854(3) 0.4008(3) 0.0580(16) Uani 1 1 d . . . . .
C74 C 0.5979(4) 0.5509(3) 0.3893(4) 0.070(2) Uani 1 1 d . . . . .
H74A H 0.633738 0.571012 0.380046 0.105 Uiso 1 1 calc R U . . .
H74B H 0.585428 0.529043 0.353984 0.105 Uiso 1 1 calc R U . . .
H74C H 0.609363 0.530778 0.426380 0.105 Uiso 1 1 calc R U . . .
C75 C 0.4877(4) 0.5526(3) 0.4117(4) 0.076(2) Uani 1 1 d . . . . .
H75A H 0.500807 0.527284 0.442908 0.113 Uiso 1 1 calc R U . . .
H75B H 0.472125 0.536266 0.372697 0.113 Uiso 1 1 calc R U . . .
H75C H 0.454599 0.572978 0.426440 0.113 Uiso 1 1 calc R U . . .
C76 C 0.5629(5) 0.6164(4) 0.4598(4) 0.090(3) Uani 1 1 d . . . . .
H76A H 0.531133 0.641564 0.465214 0.135 Uiso 1 1 calc R U . . .
H76B H 0.602878 0.632677 0.455382 0.135 Uiso 1 1 calc R U . . .
H76C H 0.567329 0.594438 0.496133 0.135 Uiso 1 1 calc R U . . .
C77 C 0.4017(3) 0.7204(3) 0.3021(3) 0.0633(19) Uani 1 1 d . . . . .
H77A H 0.414650 0.755471 0.298887 0.076 Uiso 1 1 calc R U . . .
H77B H 0.373275 0.712510 0.264602 0.076 Uiso 1 1 calc R U . . .
C78 C 0.3862(3) 0.7405(3) 0.4131(3) 0.0581(17) Uani 1 1 d . . . . .
C79 C 0.3660(3) 0.7150(3) 0.3584(3) 0.0606(17) Uani 1 1 d . . . . .
C80 C 0.3117(3) 0.6874(3) 0.3564(3) 0.0619(18) Uani 1 1 d . . . . .
H80 H 0.298170 0.670317 0.319062 0.074 Uiso 1 1 calc R U . . .
C81 C 0.2760(3) 0.6831(3) 0.4060(3) 0.0584(17) Uani 1 1 d . . . . .
C82 C 0.2975(3) 0.7107(3) 0.4585(3) 0.0632(18) Uani 1 1 d . . . . .
H82 H 0.273432 0.710049 0.492874 0.076 Uiso 1 1 calc R U . . .
C83 C 0.3513(3) 0.7389(3) 0.4640(3) 0.0576(16) Uani 1 1 d . . . . .
C84 C 0.2194(4) 0.6494(4) 0.4051(4) 0.074(2) Uani 1 1 d . . . . .
C85 C 0.1959(4) 0.6332(4) 0.3398(4) 0.082(2) Uani 1 1 d . . . . .
H85A H 0.227080 0.611859 0.323142 0.123 Uiso 1 1 calc R U . . .
H85B H 0.188507 0.662516 0.313275 0.123 Uiso 1 1 calc R U . . .
H85C H 0.156840 0.614676 0.340788 0.123 Uiso 1 1 calc R U . . .
C86 C 0.2361(5) 0.6043(5) 0.4444(5) 0.099(3) Uani 1 1 d . . . . .
H86A H 0.199295 0.583046 0.445156 0.149 Uiso 1 1 calc R U . . .
H86B H 0.250440 0.614808 0.486854 0.149 Uiso 1 1 calc R U . . .
H86C H 0.269344 0.585844 0.426958 0.149 Uiso 1 1 calc R U . . .
C87 C 0.1650(4) 0.6773(4) 0.4323(4) 0.090(3) Uani 1 1 d . . . . .
H87A H 0.127080 0.657012 0.426352 0.135 Uiso 1 1 calc R U . . .
H87B H 0.157739 0.709103 0.410816 0.135 Uiso 1 1 calc R U . . .
H87C H 0.175899 0.683190 0.476701 0.135 Uiso 1 1 calc R U . . .
C88 C 0.3691(3) 0.7694(3) 0.5218(3) 0.0583(16) Uani 1 1 d . . . . .
H88A H 0.330490 0.783613 0.535815 0.070 Uiso 1 1 calc R U . . .
H88B H 0.395219 0.797549 0.510421 0.070 Uiso 1 1 calc R U . . .
N1 N 0.4308(4) 0.8991(3) 0.5299(3) 0.0794(19) Uani 1 1 d D U . . .
C89 C 0.3869(8) 0.9073(7) 0.4948(10) 0.189(8) Uani 1 1 d D U . . .
C90 C 0.3152(9) 0.9087(18) 0.484(2) 0.44(2) Uani 1 1 d D U . . .
H90A H 0.302654 0.919488 0.440921 0.660 Uiso 1 1 calc R U . . .
H90B H 0.298445 0.875453 0.489996 0.660 Uiso 1 1 calc R U . . .
H90C H 0.298914 0.932034 0.512723 0.660 Uiso 1 1 calc R U . . .
C93 C 0.6314(3) 0.7116(3) 0.5624(3) 0.0617(17) Uani 1 1 d D . . . .
C94 C 0.5757(3) 0.6955(3) 0.5899(4) 0.071(2) Uani 1 1 d D . . . .
H94A H 0.574708 0.659130 0.591647 0.106 Uiso 1 1 calc R U . . .
H94B H 0.538534 0.707579 0.564552 0.106 Uiso 1 1 calc R U . . .
H94C H 0.576386 0.708994 0.632038 0.106 Uiso 1 1 calc R U . . .
C95 C 0.7396(3) 0.6725(3) 0.3963(3) 0.0574(16) Uani 1 1 d . . . . .
C96 C 0.7385(3) 0.6353(3) 0.3482(3) 0.0612(17) Uani 1 1 d . . . . .
H96A H 0.774721 0.639657 0.324824 0.092 Uiso 1 1 calc R U . . .
H96B H 0.700167 0.638888 0.320077 0.092 Uiso 1 1 calc R U . . .
H96C H 0.739699 0.602199 0.367050 0.092 Uiso 1 1 calc R U . . .
C97 C 0.6256(3) 0.7569(3) 0.3296(3) 0.0596(16) Uani 1 1 d D . . . .
C98 C 0.5856(3) 0.7475(4) 0.3792(4) 0.072(2) Uani 1 1 d D . . . .
H98A H 0.580200 0.711620 0.384010 0.108 Uiso 1 1 calc R U . . .
H98B H 0.544828 0.763068 0.368476 0.108 Uiso 1 1 calc R U . . .
H98C H 0.604978 0.761559 0.418213 0.108 Uiso 1 1 calc R U . . .
C99 C 0.5627(5) 0.8091(3) 0.1437(5) 0.082(2) Uani 1 1 d . . . . .
C100 C 0.5014(6) 0.8164(5) 0.1037(7) 0.127(5) Uani 1 1 d . . . . .
H10M H 0.498745 0.792889 0.068924 0.190 Uiso 1 1 calc R U . . .
H10N H 0.499099 0.850435 0.087508 0.190 Uiso 1 1 calc R U . . .
H10P H 0.466670 0.810589 0.128731 0.190 Uiso 1 1 calc R U . . .
N7 N 0.4968(7) 0.9669(4) 0.4254(7) 0.158(5) Uani 1 1 d D U . . .
C101 C 0.5373(9) 0.9426(6) 0.4076(10) 0.166(6) Uani 1 1 d D U . . .
C102 C 0.5874(7) 0.9111(7) 0.3896(10) 0.173(7) Uani 1 1 d D U . . .
H10G H 0.618655 0.931704 0.371859 0.260 Uiso 1 1 calc R U . . .
H10H H 0.570395 0.886868 0.358653 0.260 Uiso 1 1 calc R U . . .
H10I H 0.606915 0.893611 0.426241 0.260 Uiso 1 1 calc R U . . .
O9 O 0.5507(3) 0.9319(2) 0.5780(3) 0.0845(17) Uani 1 1 d . . . . .
N8 N 0.6700(6) 0.9435(5) 0.5329(6) 0.149(4) Uani 1 1 d D U . . .
C103 C 0.7231(6) 0.9402(6) 0.5252(7) 0.140(5) Uani 1 1 d D U . . .
C104 C 0.7881(6) 0.9351(6) 0.5115(6) 0.123(4) Uani 1 1 d D U . . .
H10J H 0.789561 0.916985 0.472436 0.184 Uiso 1 1 calc R U . . .
H10K H 0.811806 0.916846 0.545241 0.184 Uiso 1 1 calc R U . . .
H10L H 0.806463 0.968176 0.507784 0.184 Uiso 1 1 calc R U . . .
N9 N 0.7681(7) 0.5227(5) 0.4332(8) 0.107(4) Uani 0.654(11) 1 d D U P B 1
C105 C 0.7902(7) 0.4870(5) 0.4165(7) 0.089(4) Uani 0.654(11) 1 d D U P B 1
C106 C 0.8221(7) 0.4437(5) 0.3987(6) 0.118(3) Uani 1 1 d D U . . .
N9X N 0.9406(12) 0.4317(14) 0.434(2) 0.159(12) Uani 0.346(11) 1 d D U P B 2
C5X C 0.8863(12) 0.4359(13) 0.4202(19) 0.122(8) Uani 0.346(11) 1 d D U P B 2
N10 N 0.6192(11) 0.5681(10) 0.6113(14) 0.185(9) Uani 0.654(11) 1 d D U P B 1
C107 C 0.6672(11) 0.5586(9) 0.5944(13) 0.149(7) Uani 0.654(11) 1 d D U P B 1
C108 C 0.7288(9) 0.5477(7) 0.5820(9) 0.162(5) Uani 1 1 d D U . . .
N10X N 0.7555(15) 0.5454(11) 0.4677(11) 0.110(7) Uani 0.346(11) 1 d D U P B 2
C7X C 0.742(2) 0.5464(17) 0.5182(13) 0.139(8) Uani 0.346(11) 1 d D U P B 2

loop_
_atom_site_aniso_label
_atom_site_aniso_U_11
_atom_site_aniso_U_22
_atom_site_aniso_U_33
_atom_site_aniso_U_23
_atom_site_aniso_U_13
_atom_site_aniso_U_12
Ti1 0.0470(6) 0.0680(8) 0.0583(7) 0.0045(6) 0.0206(5) -0.0008(5)
Br1 0.0613(4) 0.0658(5) 0.0824(5) -0.0007(4) 0.0240(4) 0.0040(3)
Br2 0.0558(4) 0.1224(7) 0.0622(5) -0.0173(4) 0.0295(4) -0.0131(4)
Ti2 0.0448(6) 0.0664(7) 0.0503(6) -0.0077(5) 0.0153(5) -0.0085(5)
Br3 0.0854(6) 0.0667(5) 0.0674(5) 0.0036(4) 0.0233(4) 0.0003(4)
N3 0.050(3) 0.083(4) 0.063(3) -0.021(3) 0.022(3) -0.015(3)
Br4 0.0531(4) 0.0896(6) 0.0599(4) -0.0029(4) 0.0122(3) -0.0017(4)
N4 0.049(3) 0.077(4) 0.057(3) -0.009(3) 0.021(3) -0.011(3)
Ti3 0.0433(6) 0.0653(7) 0.0418(6) -0.0010(5) 0.0107(4) 0.0018(5)
Br5 0.0713(5) 0.0919(6) 0.0457(4) 0.0103(3) 0.0158(3) 0.0036(4)
N5 0.041(3) 0.069(3) 0.055(3) -0.011(3) 0.013(2) -0.005(2)
Br6 0.0785(5) 0.0696(5) 0.0698(5) -0.0025(4) 0.0183(4) -0.0015(4)
N6 0.053(3) 0.081(4) 0.060(4) 0.000(3) 0.001(3) 0.001(3)
O1 0.040(2) 0.072(3) 0.056(3) -0.001(2) 0.0211(19) 0.0005(19)
O2 0.044(2) 0.066(3) 0.057(3) -0.005(2) 0.0239(19) -0.003(2)
O3 0.045(2) 0.065(3) 0.049(2) -0.005(2) 0.0136(18) -0.008(2)
O4 0.056(3) 0.067(3) 0.040(2) -0.0015(19) 0.0084(18) -0.007(2)
O5 0.045(2) 0.063(3) 0.040(2) 0.0021(18) 0.0111(17) -0.0016(19)
O6 0.045(2) 0.068(3) 0.050(2) -0.006(2) 0.0139(18) 0.003(2)
O7 0.048(2) 0.080(3) 0.046(2) 0.001(2) 0.0102(19) 0.003(2)
O8 0.049(3) 0.106(4) 0.058(3) -0.001(3) 0.020(2) -0.002(3)
C1 0.039(3) 0.069(4) 0.051(3) 0.002(3) 0.022(3) 0.005(3)
C2 0.034(3) 0.077(4) 0.046(3) -0.005(3) 0.018(2) 0.000(3)
C3 0.038(3) 0.079(5) 0.047(3) -0.002(3) 0.012(3) -0.001(3)
C4 0.039(3) 0.073(4) 0.053(4) -0.005(3) 0.017(3) -0.008(3)
C5 0.044(3) 0.077(4) 0.046(3) 0.003(3) 0.016(3) -0.003(3)
C6 0.034(3) 0.077(4) 0.049(3) -0.004(3) 0.019(2) -0.004(3)
C7 0.056(3) 0.070(4) 0.059(4) 0.002(3) 0.010(3) -0.007(3)
C8 0.090(8) 0.093(9) 0.072(6) 0.009(6) 0.028(6) -0.026(7)
C9 0.064(5) 0.069(7) 0.121(12) 0.008(7) 0.011(6) -0.001(5)
C10 0.085(7) 0.064(7) 0.081(7) -0.006(6) -0.002(6) -0.007(6)
C8X 0.061(8) 0.092(16) 0.073(15) 0.026(13) 0.012(8) -0.018(10)
C9X 0.075(13) 0.067(14) 0.088(10) 0.018(11) -0.002(10) 0.001(11)
C10X 0.102(16) 0.050(11) 0.098(12) -0.008(10) 0.050(13) -0.020(11)
C11 0.045(3) 0.071(4) 0.045(3) -0.002(3) 0.021(3) -0.007(3)
C12 0.044(3) 0.062(4) 0.047(3) -0.006(3) 0.018(3) -0.005(3)
C13 0.044(3) 0.059(4) 0.046(3) -0.004(3) 0.019(3) -0.003(3)
C14 0.053(4) 0.072(4) 0.045(3) -0.002(3) 0.020(3) -0.018(3)
C15 0.043(3) 0.068(4) 0.052(4) 0.000(3) 0.012(3) -0.007(3)
C16 0.040(3) 0.069(4) 0.055(4) 0.000(3) 0.018(3) -0.008(3)
C17 0.041(3) 0.061(4) 0.057(4) -0.007(3) 0.021(3) -0.006(3)
C18 0.049(4) 0.077(5) 0.071(5) 0.011(4) 0.018(3) -0.004(3)
C19 0.053(4) 0.084(5) 0.094(6) 0.013(4) 0.026(4) 0.004(4)
C20 0.057(4) 0.119(7) 0.081(6) 0.031(5) 0.015(4) -0.004(5)
C21 0.066(5) 0.071(5) 0.146(10) 0.009(6) 0.016(6) -0.013(4)
C22 0.044(3) 0.069(4) 0.051(3) 0.002(3) 0.015(3) -0.003(3)
C23 0.044(3) 0.060(4) 0.037(3) 0.001(3) 0.011(2) -0.005(3)
C24 0.045(3) 0.059(4) 0.046(3) 0.008(3) 0.016(3) -0.004(3)
C25 0.047(3) 0.063(4) 0.047(3) 0.002(3) 0.018(3) -0.001(3)
C26 0.046(3) 0.061(4) 0.044(3) 0.002(3) 0.014(2) -0.004(3)
C27 0.042(3) 0.070(4) 0.041(3) 0.003(3) 0.011(2) -0.002(3)
C28 0.044(3) 0.062(4) 0.034(3) 0.003(3) 0.011(2) -0.001(3)
C29 0.054(4) 0.068(4) 0.060(4) -0.008(3) 0.015(3) -0.009(3)
C30 0.067(5) 0.060(4) 0.114(7) -0.008(5) 0.006(5) -0.003(4)
C31 0.059(4) 0.075(5) 0.064(4) -0.010(4) 0.016(3) -0.009(3)
C32 0.074(5) 0.109(7) 0.070(5) -0.034(5) 0.032(4) -0.023(5)
C33 0.042(3) 0.063(4) 0.040(3) 0.001(3) 0.010(2) -0.001(3)
C34 0.035(3) 0.064(4) 0.046(3) 0.001(3) 0.014(2) -0.004(3)
C35 0.040(3) 0.068(4) 0.039(3) -0.002(3) 0.013(2) 0.004(3)
C36 0.036(3) 0.061(4) 0.049(3) -0.009(3) 0.010(2) 0.001(3)
C37 0.049(3) 0.055(3) 0.046(3) -0.004(3) 0.019(3) -0.001(3)
C38 0.043(3) 0.062(4) 0.047(3) 0.001(3) 0.017(3) -0.002(3)
C39 0.044(3) 0.061(4) 0.042(3) -0.002(3) 0.014(2) 0.000(3)
C40 0.050(3) 0.060(4) 0.064(4) -0.002(3) 0.019(3) -0.003(3)
C41 0.056(4) 0.086(5) 0.064(4) -0.001(4) 0.023(3) -0.007(4)
C42 0.065(5) 0.074(5) 0.095(6) 0.013(4) 0.015(4) -0.006(4)
C43 0.061(4) 0.080(5) 0.075(5) -0.008(4) 0.019(4) -0.013(4)
C44 0.044(3) 0.063(4) 0.040(3) 0.000(3) 0.008(2) -0.001(3)
C45 0.034(3) 0.065(4) 0.045(3) 0.005(3) 0.013(2) -0.005(3)
C46 0.041(3) 0.067(4) 0.043(3) 0.003(3) 0.018(2) -0.002(3)
C47 0.034(3) 0.071(4) 0.042(3) 0.001(3) 0.008(2) -0.003(3)
C48 0.034(3) 0.064(4) 0.055(4) 0.004(3) 0.009(3) 0.000(3)
C49 0.038(3) 0.062(4) 0.051(3) -0.003(3) 0.016(3) -0.003(3)
C50 0.031(3) 0.070(4) 0.048(3) 0.002(3) 0.012(2) -0.005(3)
C51 0.049(3) 0.067(4) 0.059(4) 0.004(3) 0.007(3) 0.004(3)
C52 0.062(4) 0.091(6) 0.060(4) 0.007(4) 0.007(3) 0.012(4)
C53 0.051(4) 0.094(6) 0.068(5) -0.001(4) 0.007(3) 0.013(4)
C54 0.067(5) 0.082(6) 0.107(7) 0.018(5) 0.000(5) -0.005(4)
C55 0.040(3) 0.067(4) 0.043(3) -0.008(3) 0.019(2) -0.001(3)
C56 0.037(3) 0.074(4) 0.034(3) -0.005(3) 0.011(2) -0.001(3)
C57 0.038(3) 0.066(4) 0.040(3) -0.007(3) 0.013(2) -0.002(3)
C58 0.041(3) 0.068(4) 0.049(3) -0.005(3) 0.013(3) -0.001(3)
C59 0.050(3) 0.067(4) 0.044(3) -0.008(3) 0.012(3) -0.003(3)
C60 0.038(3) 0.076(4) 0.044(3) -0.008(3) 0.009(2) -0.011(3)
C61 0.042(3) 0.075(4) 0.038(3) -0.008(3) 0.013(2) 0.000(3)
C62 0.059(4) 0.069(4) 0.067(4) -0.007(3) 0.017(3) -0.005(3)
C63 0.151(10) 0.063(5) 0.084(6) 0.001(4) 0.023(6) 0.017(6)
C64 0.079(5) 0.071(5) 0.090(6) -0.015(4) 0.025(5) 0.003(4)
C65 0.071(6) 0.082(6) 0.151(10) -0.024(6) 0.015(6) -0.024(5)
C66 0.035(3) 0.084(5) 0.042(3) -0.006(3) 0.011(2) 0.002(3)
C67 0.035(3) 0.071(4) 0.042(3) -0.005(3) 0.006(2) 0.001(3)
C68 0.039(3) 0.071(4) 0.040(3) -0.008(3) 0.012(2) -0.008(3)
C69 0.040(3) 0.067(4) 0.049(3) -0.008(3) 0.011(3) -0.003(3)
C70 0.042(3) 0.068(4) 0.049(3) -0.003(3) 0.010(3) -0.002(3)
C71 0.046(3) 0.078(4) 0.049(3) -0.006(3) 0.019(3) 0.001(3)
C72 0.041(3) 0.079(4) 0.047(3) -0.004(3) 0.015(3) -0.001(3)
C73 0.061(4) 0.068(4) 0.047(3) -0.003(3) 0.015(3) 0.004(3)
C74 0.059(4) 0.082(5) 0.071(5) 0.015(4) 0.016(4) 0.006(4)
C75 0.069(5) 0.090(6) 0.070(5) 0.018(4) 0.022(4) 0.000(4)
C76 0.109(7) 0.102(7) 0.058(5) -0.002(5) 0.006(5) 0.023(6)
C77 0.045(3) 0.100(6) 0.048(4) 0.005(4) 0.016(3) 0.012(3)
C78 0.034(3) 0.090(5) 0.052(4) 0.007(3) 0.012(3) 0.009(3)
C79 0.049(4) 0.091(5) 0.045(3) 0.001(3) 0.018(3) 0.011(3)
C80 0.050(4) 0.096(5) 0.040(3) -0.002(3) 0.007(3) 0.011(3)
C81 0.041(3) 0.092(5) 0.044(3) 0.000(3) 0.008(3) 0.008(3)
C82 0.046(4) 0.094(5) 0.052(4) 0.003(4) 0.017(3) 0.006(3)
C83 0.051(4) 0.078(5) 0.045(3) 0.002(3) 0.014(3) 0.010(3)
C84 0.055(4) 0.115(7) 0.052(4) -0.001(4) 0.011(3) -0.005(4)
C85 0.066(5) 0.122(7) 0.058(4) -0.011(5) 0.010(4) -0.018(5)
C86 0.081(6) 0.125(9) 0.089(7) 0.000(6) -0.002(5) -0.024(6)
C87 0.049(4) 0.152(9) 0.072(5) -0.027(5) 0.022(4) -0.021(5)
C88 0.049(3) 0.079(5) 0.049(4) 0.001(3) 0.013(3) 0.002(3)
N1 0.088(5) 0.081(4) 0.069(4) 0.020(3) 0.009(3) 0.000(4)
C89 0.171(12) 0.158(13) 0.216(17) -0.006(13) -0.098(12) 0.028(11)
C90 0.185(14) 0.49(5) 0.60(6) -0.10(5) -0.18(3) 0.11(3)
C93 0.054(4) 0.075(5) 0.059(4) -0.013(3) 0.021(3) -0.008(3)
C94 0.054(4) 0.099(6) 0.063(4) -0.013(4) 0.027(3) -0.020(4)
C95 0.040(3) 0.077(5) 0.057(4) -0.004(4) 0.013(3) -0.007(3)
C96 0.054(4) 0.078(5) 0.053(4) -0.007(3) 0.015(3) -0.012(3)
C97 0.052(4) 0.077(5) 0.051(4) -0.001(3) 0.010(3) -0.002(3)
C98 0.046(4) 0.115(6) 0.060(4) -0.008(4) 0.027(3) -0.012(4)
C99 0.084(6) 0.077(5) 0.089(6) 0.024(5) 0.027(5) 0.004(5)
C100 0.096(8) 0.135(10) 0.138(11) 0.058(8) -0.046(8) -0.015(7)
N7 0.209(13) 0.089(7) 0.185(12) 0.044(7) 0.058(10) 0.045(7)
C101 0.172(14) 0.126(11) 0.210(15) 0.074(11) 0.068(11) 0.045(8)
C102 0.117(11) 0.202(16) 0.209(17) 0.071(13) 0.060(11) 0.040(10)
O9 0.077(4) 0.091(4) 0.088(4) 0.018(3) 0.017(3) -0.018(3)
N8 0.129(7) 0.177(11) 0.142(9) 0.022(8) 0.026(8) -0.056(8)
C103 0.128(7) 0.162(11) 0.131(10) 0.045(9) 0.020(8) -0.050(8)
C104 0.126(7) 0.161(11) 0.080(7) 0.028(7) 0.003(6) -0.045(8)
N9 0.096(9) 0.093(8) 0.129(12) 0.006(8) 0.001(8) -0.002(7)
C105 0.093(9) 0.086(7) 0.088(9) 0.014(7) 0.007(7) -0.013(6)
C106 0.143(9) 0.101(7) 0.108(8) -0.008(6) 0.004(7) 0.003(6)
N9X 0.168(12) 0.14(2) 0.16(3) 0.00(2) -0.024(19) 0.066(18)
C5X 0.158(12) 0.087(14) 0.114(16) -0.011(13) -0.015(14) 0.023(14)
N10 0.171(16) 0.20(2) 0.19(2) 0.043(17) 0.033(15) -0.008(16)
C107 0.176(14) 0.129(13) 0.145(14) 0.027(12) 0.030(13) -0.024(14)
C108 0.179(12) 0.144(10) 0.171(11) 0.004(10) 0.059(10) -0.055(10)
N10X 0.103(17) 0.082(15) 0.141(13) 0.001(15) 0.000(14) -0.004(13)
C7X 0.150(18) 0.115(16) 0.155(14) 0.002(15) 0.029(14) -0.047(15)

loop_
_atom_type_symbol
_atom_type_description
_atom_type_scat_dispersion_real
_atom_type_scat_dispersion_imag
_atom_type_scat_source
C C 0.0181 0.0091 'International Tables Vol C Tables 4.2.6.8 and 6.1.1.4'
H H 0.0000 0.0000 'International Tables Vol C Tables 4.2.6.8 and 6.1.1.4'
N N 0.0311 0.0180 'International Tables Vol C Tables 4.2.6.8 and 6.1.1.4'
O O 0.0492 0.0322 'International Tables Vol C Tables 4.2.6.8 and 6.1.1.4'
Ti Ti 0.2191 1.8069 'International Tables Vol C Tables 4.2.6.8 and 6.1.1.4'
Br Br -0.6763 1.2805 'International Tables Vol C Tables 4.2.6.8 and 6.1.1.4'

loop_
_geom_angle_atom_site_label_1
_geom_angle_atom_site_label_2
_geom_angle_atom_site_label_3
_geom_angle
_geom_angle_site_symmetry_1
_geom_angle_site_symmetry_3
_geom_angle_publ_flag
O1 Ti1 O2 98.6(2) . . ?
O1 Ti1 O9 170.4(2) . . ?
O2 Ti1 O9 90.3(2) . . ?
O1 Ti1 N1 89.5(3) . . ?
O2 Ti1 N1 169.4(2) . . ?
O9 Ti1 N1 81.2(3) . . ?
O1 Ti1 Br1 96.52(14) . . ?
O2 Ti1 Br1 100.79(15) . . ?
O9 Ti1 Br1 85.35(19) . . ?
N1 Ti1 Br1 84.9(2) . . ?
O1 Ti1 Br2 90.06(15) . . ?
O2 Ti1 Br2 90.06(14) . . ?
O9 Ti1 Br2 86.24(19) . . ?
N1 Ti1 Br2 83.1(2) . . ?
Br1 Ti1 Br2 166.29(7) . . ?
O4 Ti2 O3 99.4(2) . . ?
O4 Ti2 N3 169.7(2) . . ?
O3 Ti2 N3 89.7(2) . . ?
O4 Ti2 N4 89.4(2) . . ?
O3 Ti2 N4 171.2(2) . . ?
N3 Ti2 N4 81.5(2) . . ?
O4 Ti2 Br3 96.94(16) . . ?
O3 Ti2 Br3 96.07(16) . . ?
N3 Ti2 Br3 86.93(19) . . ?
N4 Ti2 Br3 83.67(18) . . ?
O4 Ti2 Br4 88.72(16) . . ?
O3 Ti2 Br4 91.85(16) . . ?
N3 Ti2 Br4 86.04(19) . . ?
N4 Ti2 Br4 87.41(18) . . ?
Br3 Ti2 Br4 169.37(6) . . ?
C93 N3 Ti2 171.2(6) . . ?
C95 N4 Ti2 166.1(6) . . ?
O5 Ti3 O6 96.9(2) . . ?
O5 Ti3 N5 94.4(2) . . ?
O6 Ti3 N5 85.3(2) . . ?
O5 Ti3 N6 175.2(2) . . ?
O6 Ti3 N6 85.5(2) . . ?
N5 Ti3 N6 81.5(2) . . ?
O5 Ti3 Br5 98.46(13) . . ?
O6 Ti3 Br5 97.08(15) . . ?
N5 Ti3 Br5 166.50(16) . . ?
N6 Ti3 Br5 85.39(17) . . ?
O5 Ti3 Br6 93.37(15) . . ?
O6 Ti3 Br6 164.08(14) . . ?
N5 Ti3 Br6 81.78(16) . . ?
N6 Ti3 Br6 83.43(18) . . ?
Br5 Ti3 Br6 93.43(5) . . ?
C97 N5 Ti3 173.2(6) . . ?
C99 N6 Ti3 169.8(7) . . ?
C1 O1 Ti1 146.1(4) . . ?
C12 O2 Ti1 150.3(4) . . ?
C23 O3 Ti2 151.1(4) . . ?
C34 O4 Ti2 150.7(4) . . ?
C45 O5 Ti3 152.4(4) . . ?
C56 O6 Ti3 155.5(4) . . ?
C67 O7 H7 109.5 . . ?
C78 O8 H8 109.5 . . ?
O1 C1 C6 120.1(6) . . ?
O1 C1 C2 119.0(6) . . ?
C6 C1 C2 120.8(6) . . ?
C3 C2 C1 118.0(6) . . ?
C3 C2 C88 123.1(6) . . ?
C1 C2 C88 118.7(6) . . ?
C2 C3 C4 123.3(7) . . ?
C2 C3 H3 118.3 . . ?
C4 C3 H3 118.3 . . ?
C3 C4 C5 116.7(7) . . ?
C3 C4 C7 123.0(6) . . ?
C5 C4 C7 120.3(6) . . ?
C6 C5 C4 122.5(7) . . ?
C6 C5 H5 118.8 . . ?
C4 C5 H5 118.8 . . ?
C5 C6 C1 118.5(6) . . ?
C5 C6 C11 121.0(6) . . ?
C1 C6 C11 120.5(6) . . ?
C9 C7 C4 110.7(7) . . ?
C9X C7 C4 115.7(12) . . ?
C9X C7 C8X 109.6(12) . . ?
C4 C7 C8X 114.6(12) . . ?
C9 C7 C8 116.0(9) . . ?
C4 C7 C8 104.0(7) . . ?
C9 C7 C10 113.3(9) . . ?
C4 C7 C10 109.8(7) . . ?
C8 C7 C10 102.4(8) . . ?
C9X C7 C10X 106.5(14) . . ?
C4 C7 C10X 107.4(9) . . ?
C8X C7 C10X 101.8(14) . . ?
C7 C8 H8A 109.5 . . ?
C7 C8 H8B 109.5 . . ?
H8A C8 H8B 109.5 . . ?
C7 C8 H8C 109.5 . . ?
H8A C8 H8C 109.5 . . ?
H8B C8 H8C 109.5 . . ?
C7 C9 H9A 109.5 . . ?
C7 C9 H9B 109.5 . . ?
H9A C9 H9B 109.5 . . ?
C7 C9 H9C 109.5 . . ?
H9A C9 H9C 109.5 . . ?
H9B C9 H9C 109.5 . . ?
C7 C10 H10A 109.5 . . ?
C7 C10 H10B 109.5 . . ?
H10A C10 H10B 109.5 . . ?
C7 C10 H10C 109.5 . . ?
H10A C10 H10C 109.5 . . ?
H10B C10 H10C 109.5 . . ?
C7 C8X H8D 109.5 . . ?
C7 C8X H8E 109.5 . . ?
H8D C8X H8E 109.5 . . ?
C7 C8X H8F 109.5 . . ?
H8D C8X H8F 109.5 . . ?
H8E C8X H8F 109.5 . . ?
C7 C9X H9D 109.5 . . ?
C7 C9X H9E 109.5 . . ?
H9D C9X H9E 109.5 . . ?
C7 C9X H9F 109.5 . . ?
H9D C9X H9F 109.5 . . ?
H9E C9X H9F 109.5 . . ?
C7 C10X H10D 109.5 . . ?
C7 C10X H10E 109.5 . . ?
H10D C10X H10E 109.5 . . ?
C7 C10X H10F 109.5 . . ?
H10D C10X H10F 109.5 . . ?
H10E C10X H10F 109.5 . . ?
C6 C11 C13 111.3(5) . . ?
C6 C11 H11A 109.4 . . ?
C13 C11 H11A 109.4 . . ?
C6 C11 H11B 109.4 . . ?
C13 C11 H11B 109.4 . . ?
H11A C11 H11B 108.0 . . ?
O2 C12 C13 120.6(5) . . ?
O2 C12 C17 119.5(6) . . ?
C13 C12 C17 119.8(6) . . ?
C14 C13 C12 118.6(6) . . ?
C14 C13 C11 121.0(6) . . ?
C12 C13 C11 120.3(6) . . ?
C13 C14 C15 122.7(6) . . ?
C13 C14 H14 118.6 . . ?
C15 C14 H14 118.6 . . ?
C14 C15 C16 117.0(7) . . ?
C14 C15 C18 119.2(6) . . ?
C16 C15 C18 123.8(6) . . ?
C17 C16 C15 122.6(6) . . ?
C17 C16 H16 118.7 . . ?
C15 C16 H16 118.7 . . ?
C16 C17 C12 119.3(6) . . ?
C16 C17 C22 123.1(5) . . ?
C12 C17 C22 117.6(6) . . ?
C20 C18 C15 111.5(7) . . ?
C20 C18 C21 108.8(8) . . ?
C15 C18 C21 109.8(7) . . ?
C20 C18 C19 107.3(7) . . ?
C15 C18 C19 112.8(6) . . ?
C21 C18 C19 106.5(7) . . ?
C18 C19 H19A 109.5 . . ?
C18 C19 H19B 109.5 . . ?
H19A C19 H19B 109.5 . . ?
C18 C19 H19C 109.5 . . ?
H19A C19 H19C 109.5 . . ?
H19B C19 H19C 109.5 . . ?
C18 C20 H20A 109.5 . . ?
C18 C20 H20B 109.5 . . ?
H20A C20 H20B 109.5 . . ?
C18 C20 H20C 109.5 . . ?
H20A C20 H20C 109.5 . . ?
H20B C20 H20C 109.5 . . ?
C18 C21 H21A 109.5 . . ?
C18 C21 H21B 109.5 . . ?
H21A C21 H21B 109.5 . . ?
C18 C21 H21C 109.5 . . ?
H21A C21 H21C 109.5 . . ?
H21B C21 H21C 109.5 . . ?
C24 C22 C17 116.7(6) . . ?
C24 C22 H22A 108.1 . . ?
C17 C22 H22A 108.1 . . ?
C24 C22 H22B 108.1 . . ?
C17 C22 H22B 108.1 . . ?
H22A C22 H22B 107.3 . . ?
O3 C23 C24 119.3(5) . . ?
O3 C23 C28 119.2(5) . . ?
C24 C23 C28 121.5(6) . . ?
C25 C24 C23 117.2(6) . . ?
C25 C24 C22 121.4(6) . . ?
C23 C24 C22 121.2(6) . . ?
C24 C25 C26 123.8(6) . . ?
C24 C25 H25 118.1 . . ?
C26 C25 H25 118.1 . . ?
C27 C26 C25 116.5(6) . . ?
C27 C26 C29 123.1(6) . . ?
C25 C26 C29 120.3(6) . . ?
C28 C27 C26 123.3(6) . . ?
C28 C27 H27 118.3 . . ?
C26 C27 H27 118.3 . . ?
C27 C28 C23 117.6(5) . . ?
C27 C28 C33 121.6(5) . . ?
C23 C28 C33 120.7(6) . . ?
C30 C29 C26 109.2(6) . . ?
C30 C29 C31 109.0(6) . . ?
C26 C29 C31 112.1(6) . . ?
C30 C29 C32 110.8(7) . . ?
C26 C29 C32 109.2(6) . . ?
C31 C29 C32 106.6(6) . . ?
C29 C30 H30A 109.5 . . ?
C29 C30 H30B 109.5 . . ?
H30A C30 H30B 109.5 . . ?
C29 C30 H30C 109.5 . . ?
H30A C30 H30C 109.5 . . ?
H30B C30 H30C 109.5 . . ?
C29 C31 H31A 109.5 . . ?
C29 C31 H31B 109.5 . . ?
H31A C31 H31B 109.5 . . ?
C29 C31 H31C 109.5 . . ?
H31A C31 H31C 109.5 . . ?
H31B C31 H31C 109.5 . . ?
C29 C32 H32A 109.5 . . ?
C29 C32 H32B 109.5 . . ?
H32A C32 H32B 109.5 . . ?
C29 C32 H32C 109.5 . . ?
H32A C32 H32C 109.5 . . ?
H32B C32 H32C 109.5 . . ?
C35 C33 C28 114.3(5) . . ?
C35 C33 H33A 108.7 . . ?
C28 C33 H33A 108.7 . . ?
C35 C33 H33B 108.7 . . ?
C28 C33 H33B 108.7 . . ?
H33A C33 H33B 107.6 . . ?
O4 C34 C35 120.4(5) . . ?
O4 C34 C39 117.8(6) . . ?
C35 C34 C39 121.8(6) . . ?
C36 C35 C34 118.1(6) . . ?
C36 C35 C33 121.4(6) . . ?
C34 C35 C33 120.5(6) . . ?
C35 C36 C37 122.8(6) . . ?
C35 C36 H36 118.6 . . ?
C37 C36 H36 118.6 . . ?
C36 C37 C38 117.4(6) . . ?
C36 C37 C40 122.7(6) . . ?
C38 C37 C40 119.9(6) . . ?
C39 C38 C37 122.5(6) . . ?
C39 C38 H38 118.7 . . ?
C37 C38 H38 118.7 . . ?
C38 C39 C34 117.2(6) . . ?
C38 C39 C44 121.4(6) . . ?
C34 C39 C44 121.3(6) . . ?
C43 C40 C41 108.2(6) . . ?
C43 C40 C37 112.6(6) . . ?
C41 C40 C37 108.7(6) . . ?
C43 C40 C42 108.3(7) . . ?
C41 C40 C42 110.1(6) . . ?
C37 C40 C42 108.9(6) . . ?
C40 C41 H41A 109.5 . . ?
C40 C41 H41B 109.5 . . ?
H41A C41 H41B 109.5 . . ?
C40 C41 H41C 109.5 . . ?
H41A C41 H41C 109.5 . . ?
H41B C41 H41C 109.5 . . ?
C40 C42 H42A 109.5 . . ?
C40 C42 H42B 109.5 . . ?
H42A C42 H42B 109.5 . . ?
C40 C42 H42C 109.5 . . ?
H42A C42 H42C 109.5 . . ?
H42B C42 H42C 109.5 . . ?
C40 C43 H43A 109.5 . . ?
C40 C43 H43B 109.5 . . ?
H43A C43 H43B 109.5 . . ?
C40 C43 H43C 109.5 . . ?
H43A C43 H43C 109.5 . . ?
H43B C43 H43C 109.5 . . ?
C39 C44 C46 115.5(5) . . ?
C39 C44 H44A 108.4 . . ?
C46 C44 H44A 108.4 . . ?
C39 C44 H44B 108.4 . . ?
C46 C44 H44B 108.4 . . ?
H44A C44 H44B 107.5 . . ?
O5 C45 C46 117.6(6) . . ?
O5 C45 C50 119.9(6) . . ?
C46 C45 C50 122.5(6) . . ?
C45 C46 C47 117.6(6) . . ?
C45 C46 C44 119.0(6) . . ?
C47 C46 C44 123.4(6) . . ?
C48 C47 C46 122.1(6) . . ?
C48 C47 H47 118.9 . . ?
C46 C47 H47 118.9 . . ?
C47 C48 C49 117.6(6) . . ?
C47 C48 C51 122.5(6) . . ?
C49 C48 C51 119.9(6) . . ?
C48 C49 C50 122.8(6) . . ?
C48 C49 H49 118.6 . . ?
C50 C49 H49 118.6 . . ?
C45 C50 C49 116.9(6) . . ?
C45 C50 C55 122.7(6) . . ?
C49 C50 C55 120.4(6) . . ?
C52 C51 C54 108.5(7) . . ?
C52 C51 C48 112.7(6) . . ?
C54 C51 C48 109.4(6) . . ?
C52 C51 C53 108.0(6) . . ?
C54 C51 C53 108.5(7) . . ?
C48 C51 C53 109.5(6) . . ?
C51 C52 H52A 109.5 . . ?
C51 C52 H52B 109.5 . . ?
H52A C52 H52B 109.5 . . ?
C51 C52 H52C 109.5 . . ?
H52A C52 H52C 109.5 . . ?
H52B C52 H52C 109.5 . . ?
C51 C53 H53A 109.5 . . ?
C51 C53 H53B 109.5 . . ?
H53A C53 H53B 109.5 . . ?
C51 C53 H53C 109.5 . . ?
H53A C53 H53C 109.5 . . ?
H53B C53 H53C 109.5 . . ?
C51 C54 H54A 109.5 . . ?
C51 C54 H54B 109.5 . . ?
H54A C54 H54B 109.5 . . ?
C51 C54 H54C 109.5 . . ?
H54A C54 H54C 109.5 . . ?
H54B C54 H54C 109.5 . . ?
C50 C55 C57 112.6(5) . . ?
C50 C55 H55A 109.1 . . ?
C57 C55 H55A 109.1 . . ?
C50 C55 H55B 109.1 . . ?
C57 C55 H55B 109.1 . . ?
H55A C55 H55B 107.8 . . ?
O6 C56 C61 120.2(5) . . ?
O6 C56 C57 119.3(5) . . ?
C61 C56 C57 120.5(6) . . ?
C58 C57 C56 118.3(6) . . ?
C58 C57 C55 120.1(5) . . ?
C56 C57 C55 121.6(6) . . ?
C57 C58 C59 123.0(6) . . ?
C57 C58 H58 118.5 . . ?
C59 C58 H58 118.5 . . ?
C58 C59 C60 116.5(6) . . ?
C58 C59 C62 121.1(6) . . ?
C60 C59 C62 122.4(6) . . ?
C61 C60 C59 123.1(6) . . ?
C61 C60 H60 118.5 . . ?
C59 C60 H60 118.5 . . ?
C60 C61 C56 118.7(6) . . ?
C60 C61 C66 122.0(6) . . ?
C56 C61 C66 119.3(6) . . ?
C65 C62 C63 108.5(9) . . ?
C65 C62 C59 113.5(7) . . ?
C63 C62 C59 106.8(6) . . ?
C65 C62 C64 107.2(7) . . ?
C63 C62 C64 108.7(8) . . ?
C59 C62 C64 112.0(6) . . ?
C62 C63 H63A 109.5 . . ?
C62 C63 H63B 109.5 . . ?
H63A C63 H63B 109.5 . . ?
C62 C63 H63C 109.5 . . ?
H63A C63 H63C 109.5 . . ?
H63B C63 H63C 109.5 . . ?
C62 C64 H64A 109.5 . . ?
C62 C64 H64B 109.5 . . ?
H64A C64 H64B 109.5 . . ?
C62 C64 H64C 109.5 . . ?
H64A C64 H64C 109.5 . . ?
H64B C64 H64C 109.5 . . ?
C62 C65 H65A 109.5 . . ?
C62 C65 H65B 109.5 . . ?
H65A C65 H65B 109.5 . . ?
C62 C65 H65C 109.5 . . ?
H65A C65 H65C 109.5 . . ?
H65B C65 H65C 109.5 . . ?
C61 C66 C68 116.7(6) . . ?
C61 C66 H66A 108.1 . . ?
C68 C66 H66A 108.1 . . ?
C61 C66 H66B 108.1 . . ?
C68 C66 H66B 108.1 . . ?
H66A C66 H66B 107.3 . . ?
O7 C67 C72 120.4(6) . . ?
O7 C67 C68 117.7(5) . . ?
C72 C67 C68 121.9(6) . . ?
C69 C68 C67 117.9(5) . . ?
C69 C68 C66 125.0(6) . . ?
C67 C68 C66 116.9(6) . . ?
C68 C69 C70 122.7(6) . . ?
C68 C69 H69 118.7 . . ?
C70 C69 H69 118.7 . . ?
C71 C70 C69 117.1(6) . . ?
C71 C70 C73 119.1(6) . . ?
C69 C70 C73 123.8(6) . . ?
C70 C71 C72 122.4(6) . . ?
C70 C71 H71 118.8 . . ?
C72 C71 H71 118.8 . . ?
C67 C72 C71 117.7(6) . . ?
C67 C72 C77 119.1(6) . . ?
C71 C72 C77 123.2(6) . . ?
C75 C73 C70 110.4(6) . . ?
C75 C73 C74 107.6(6) . . ?
C70 C73 C74 112.5(6) . . ?
C75 C73 C76 109.9(7) . . ?
C70 C73 C76 108.5(6) . . ?
C74 C73 C76 107.8(7) . . ?
C73 C74 H74A 109.5 . . ?
C73 C74 H74B 109.5 . . ?
H74A C74 H74B 109.5 . . ?
C73 C74 H74C 109.5 . . ?
H74A C74 H74C 109.5 . . ?
H74B C74 H74C 109.5 . . ?
C73 C75 H75A 109.5 . . ?
C73 C75 H75B 109.5 . . ?
H75A C75 H75B 109.5 . . ?
C73 C75 H75C 109.5 . . ?
H75A C75 H75C 109.5 . . ?
H75B C75 H75C 109.5 . . ?
C73 C76 H76A 109.5 . . ?
C73 C76 H76B 109.5 . . ?
H76A C76 H76B 109.5 . . ?
C73 C76 H76C 109.5 . . ?
H76A C76 H76C 109.5 . . ?
H76B C76 H76C 109.5 . . ?
C79 C77 C72 114.9(6) . . ?
C79 C77 H77A 108.5 . . ?
C72 C77 H77A 108.5 . . ?
C79 C77 H77B 108.5 . . ?
C72 C77 H77B 108.5 . . ?
H77A C77 H77B 107.5 . . ?
O8 C78 C83 124.0(7) . . ?
O8 C78 C79 115.6(6) . . ?
C83 C78 C79 120.4(6) . . ?
C80 C79 C78 118.6(6) . . ?
C80 C79 C77 121.6(7) . . ?
C78 C79 C77 119.7(7) . . ?
C79 C80 C81 123.6(7) . . ?
C79 C80 H80 118.2 . . ?
C81 C80 H80 118.2 . . ?
C80 C81 C82 114.9(7) . . ?
C80 C81 C84 123.1(7) . . ?
C82 C81 C84 121.9(6) . . ?
C83 C82 C81 124.7(6) . . ?
C83 C82 H82 117.6 . . ?
C81 C82 H82 117.6 . . ?
C82 C83 C78 117.7(7) . . ?
C82 C83 C88 120.7(6) . . ?
C78 C83 C88 121.6(7) . . ?
C86 C84 C85 109.5(9) . . ?
C86 C84 C81 109.2(7) . . ?
C85 C84 C81 112.1(6) . . ?
C86 C84 C87 108.7(8) . . ?
C85 C84 C87 107.2(7) . . ?
C81 C84 C87 110.0(8) . . ?
C84 C85 H85A 109.5 . . ?
C84 C85 H85B 109.5 . . ?
H85A C85 H85B 109.5 . . ?
C84 C85 H85C 109.5 . . ?
H85A C85 H85C 109.5 . . ?
H85B C85 H85C 109.5 . . ?
C84 C86 H86A 109.5 . . ?
C84 C86 H86B 109.5 . . ?
H86A C86 H86B 109.5 . . ?
C84 C86 H86C 109.5 . . ?
H86A C86 H86C 109.5 . . ?
H86B C86 H86C 109.5 . . ?
C84 C87 H87A 109.5 . . ?
C84 C87 H87B 109.5 . . ?
H87A C87 H87B 109.5 . . ?
C84 C87 H87C 109.5 . . ?
H87A C87 H87C 109.5 . . ?
H87B C87 H87C 109.5 . . ?
C83 C88 C2 116.4(6) . . ?
C83 C88 H88A 108.2 . . ?
C2 C88 H88A 108.2 . . ?
C83 C88 H88B 108.2 . . ?
C2 C88 H88B 108.2 . . ?
H88A C88 H88B 107.3 . . ?
C89 N1 Ti1 165.1(12) . . ?
N1 C89 C90 147(3) . . ?
C89 C90 H90A 109.5 . . ?
C89 C90 H90B 109.5 . . ?
H90A C90 H90B 109.5 . . ?
C89 C90 H90C 109.5 . . ?
H90A C90 H90C 109.5 . . ?
H90B C90 H90C 109.5 . . ?
N3 C93 C94 177.8(10) . . ?
C93 C94 H94A 109.5 . . ?
C93 C94 H94B 109.5 . . ?
H94A C94 H94B 109.5 . . ?
C93 C94 H94C 109.5 . . ?
H94A C94 H94C 109.5 . . ?
H94B C94 H94C 109.5 . . ?
N4 C95 C96 179.2(9) . . ?
C95 C96 H96A 109.5 . . ?
C95 C96 H96B 109.5 . . ?
H96A C96 H96B 109.5 . . ?
C95 C96 H96C 109.5 . . ?
H96A C96 H96C 109.5 . . ?
H96B C96 H96C 109.5 . . ?
N5 C97 C98 178.6(9) . . ?
C97 C98 H98A 109.5 . . ?
C97 C98 H98B 109.5 . . ?
H98A C98 H98B 109.5 . . ?
C97 C98 H98C 109.5 . . ?
H98A C98 H98C 109.5 . . ?
H98B C98 H98C 109.5 . . ?
N6 C99 C100 176.1(12) . . ?
C99 C100 H10M 109.5 . . ?
C99 C100 H10N 109.5 . . ?
H10M C100 H10N 109.5 . . ?
C99 C100 H10P 109.5 . . ?
H10M C100 H10P 109.5 . . ?
H10N C100 H10P 109.5 . . ?
N7 C101 C102 176.2(19) . . ?
C101 C102 H10G 109.5 . . ?
C101 C102 H10H 109.5 . . ?
H10G C102 H10H 109.5 . . ?
C101 C102 H10I 109.5 . . ?
H10G C102 H10I 109.5 . . ?
H10H C102 H10I 109.5 . . ?
N8 C103 C104 176.5(19) . . ?
C103 C104 H10J 109.5 . . ?
C103 C104 H10K 109.5 . . ?
H10J C104 H10K 109.5 . . ?
C103 C104 H10L 109.5 . . ?
H10J C104 H10L 109.5 . . ?
H10K C104 H10L 109.5 . . ?
N9 C105 C106 175.4(19) . . ?
N9X C5X C106 174(5) . . ?
N10 C107 C108 172(4) . . ?
N10X C7X C108 178(5) . . ?

loop_
_geom_bond_atom_site_label_1
_geom_bond_atom_site_label_2
_geom_bond_distance
_geom_bond_site_symmetry_2
_geom_bond_publ_flag
Ti1 O1 1.793(5) . ?
Ti1 O2 1.796(5) . ?
Ti1 O9 2.154(6) . ?
Ti1 N1 2.193(7) . ?
Ti1 Br1 2.5066(15) . ?
Ti1 Br2 2.5496(14) . ?
Ti2 O4 1.777(5) . ?
Ti2 O3 1.785(4) . ?
Ti2 N3 2.206(5) . ?
Ti2 N4 2.228(6) . ?
Ti2 Br3 2.5224(16) . ?
Ti2 Br4 2.5375(16) . ?
N3 C93 1.143(8) . ?
N4 C95 1.134(9) . ?
Ti3 O5 1.774(4) . ?
Ti3 O6 1.808(5) . ?
Ti3 N5 2.188(5) . ?
Ti3 N6 2.260(7) . ?
Ti3 Br5 2.4653(13) . ?
Ti3 Br6 2.5371(15) . ?
N5 C97 1.111(8) . ?
N6 C99 1.068(11) . ?
O1 C1 1.355(8) . ?
O2 C12 1.347(8) . ?
O3 C23 1.349(8) . ?
O4 C34 1.347(7) . ?
O5 C45 1.378(8) . ?
O6 C56 1.349(8) . ?
O7 C67 1.381(8) . ?
O7 H7 0.8400 . ?
O8 C78 1.379(9) . ?
O8 H8 0.8400 . ?
C1 C6 1.403(10) . ?
C1 C2 1.412(10) . ?
C2 C3 1.380(10) . ?
C2 C88 1.525(10) . ?
C3 C4 1.389(10) . ?
C3 H3 0.9500 . ?
C4 C5 1.413(10) . ?
C4 C7 1.526(11) . ?
C5 C6 1.378(10) . ?
C5 H5 0.9500 . ?
C6 C11 1.498(9) . ?
C7 C9 1.458(14) . ?
C7 C9X 1.509(18) . ?
C7 C8X 1.564(15) . ?
C7 C8 1.577(11) . ?
C7 C10 1.580(12) . ?
C7 C10X 1.600(15) . ?
C8 H8A 0.9800 . ?
C8 H8B 0.9800 . ?
C8 H8C 0.9800 . ?
C9 H9A 0.9800 . ?
C9 H9B 0.9800 . ?
C9 H9C 0.9800 . ?
C10 H10A 0.9800 . ?
C10 H10B 0.9800 . ?
C10 H10C 0.9800 . ?
C8X H8D 0.9800 . ?
C8X H8E 0.9800 . ?
C8X H8F 0.9800 . ?
C9X H9D 0.9800 . ?
C9X H9E 0.9800 . ?
C9X H9F 0.9800 . ?
C10X H10D 0.9800 . ?
C10X H10E 0.9800 . ?
C10X H10F 0.9800 . ?
C11 C13 1.524(8) . ?
C11 H11A 0.9900 . ?
C11 H11B 0.9900 . ?
C12 C13 1.407(9) . ?
C12 C17 1.407(9) . ?
C13 C14 1.390(10) . ?
C14 C15 1.392(9) . ?
C14 H14 0.9500 . ?
C15 C16 1.398(9) . ?
C15 C18 1.535(11) . ?
C16 C17 1.376(10) . ?
C16 H16 0.9500 . ?
C17 C22 1.533(9) . ?
C18 C20 1.520(12) . ?
C18 C21 1.546(13) . ?
C18 C19 1.555(10) . ?
C19 H19A 0.9800 . ?
C19 H19B 0.9800 . ?
C19 H19C 0.9800 . ?
C20 H20A 0.9800 . ?
C20 H20B 0.9800 . ?
C20 H20C 0.9800 . ?
C21 H21A 0.9800 . ?
C21 H21B 0.9800 . ?
C21 H21C 0.9800 . ?
C22 C24 1.501(9) . ?
C22 H22A 0.9900 . ?
C22 H22B 0.9900 . ?
C23 C24 1.412(9) . ?
C23 C28 1.413(8) . ?
C24 C25 1.370(10) . ?
C25 C26 1.405(9) . ?
C25 H25 0.9500 . ?
C26 C27 1.389(9) . ?
C26 C29 1.528(10) . ?
C27 C28 1.379(9) . ?
C27 H27 0.9500 . ?
C28 C33 1.508(8) . ?
C29 C30 1.519(12) . ?
C29 C31 1.540(10) . ?
C29 C32 1.551(10) . ?
C30 H30A 0.9800 . ?
C30 H30B 0.9800 . ?
C30 H30C 0.9800 . ?
C31 H31A 0.9800 . ?
C31 H31B 0.9800 . ?
C31 H31C 0.9800 . ?
C32 H32A 0.9800 . ?
C32 H32B 0.9800 . ?
C32 H32C 0.9800 . ?
C33 C35 1.500(8) . ?
C33 H33A 0.9900 . ?
C33 H33B 0.9900 . ?
C34 C35 1.397(9) . ?
C34 C39 1.408(9) . ?
C35 C36 1.386(9) . ?
C36 C37 1.390(9) . ?
C36 H36 0.9500 . ?
C37 C38 1.400(9) . ?
C37 C40 1.534(9) . ?
C38 C39 1.399(9) . ?
C38 H38 0.9500 . ?
C39 C44 1.496(9) . ?
C40 C43 1.530(11) . ?
C40 C41 1.533(10) . ?
C40 C42 1.540(11) . ?
C41 H41A 0.9800 . ?
C41 H41B 0.9800 . ?
C41 H41C 0.9800 . ?
C42 H42A 0.9800 . ?
C42 H42B 0.9800 . ?
C42 H42C 0.9800 . ?
C43 H43A 0.9800 . ?
C43 H43B 0.9800 . ?
C43 H43C 0.9800 . ?
C44 C46 1.520(9) . ?
C44 H44A 0.9900 . ?
C44 H44B 0.9900 . ?
C45 C46 1.390(9) . ?
C45 C50 1.393(9) . ?
C46 C47 1.401(9) . ?
C47 C48 1.385(9) . ?
C47 H47 0.9500 . ?
C48 C49 1.393(9) . ?
C48 C51 1.540(10) . ?
C49 C50 1.396(9) . ?
C49 H49 0.9500 . ?
C50 C55 1.500(9) . ?
C51 C52 1.513(11) . ?
C51 C54 1.535(12) . ?
C51 C53 1.551(10) . ?
C52 H52A 0.9800 . ?
C52 H52B 0.9800 . ?
C52 H52C 0.9800 . ?
C53 H53A 0.9800 . ?
C53 H53B 0.9800 . ?
C53 H53C 0.9800 . ?
C54 H54A 0.9800 . ?
C54 H54B 0.9800 . ?
C54 H54C 0.9800 . ?
C55 C57 1.514(8) . ?
C55 H55A 0.9900 . ?
C55 H55B 0.9900 . ?
C56 C61 1.395(9) . ?
C56 C57 1.410(8) . ?
C57 C58 1.383(10) . ?
C58 C59 1.393(9) . ?
C58 H58 0.9500 . ?
C59 C60 1.397(9) . ?
C59 C62 1.516(11) . ?
C60 C61 1.379(10) . ?
C60 H60 0.9500 . ?
C61 C66 1.509(8) . ?
C62 C65 1.496(12) . ?
C62 C63 1.508(13) . ?
C62 C64 1.535(11) . ?
C63 H63A 0.9800 . ?
C63 H63B 0.9800 . ?
C63 H63C 0.9800 . ?
C64 H64A 0.9800 . ?
C64 H64B 0.9800 . ?
C64 H64C 0.9800 . ?
C65 H65A 0.9800 . ?
C65 H65B 0.9800 . ?
C65 H65C 0.9800 . ?
C66 C68 1.534(8) . ?
C66 H66A 0.9900 . ?
C66 H66B 0.9900 . ?
C67 C72 1.388(9) . ?
C67 C68 1.391(9) . ?
C68 C69 1.377(10) . ?
C69 C70 1.412(9) . ?
C69 H69 0.9500 . ?
C70 C71 1.373(9) . ?
C70 C73 1.533(10) . ?
C71 C72 1.409(10) . ?
C71 H71 0.9500 . ?
C72 C77 1.514(10) . ?
C73 C75 1.522(11) . ?
C73 C74 1.542(10) . ?
C73 C76 1.548(12) . ?
C74 H74A 0.9800 . ?
C74 H74B 0.9800 . ?
C74 H74C 0.9800 . ?
C75 H75A 0.9800 . ?
C75 H75B 0.9800 . ?
C75 H75C 0.9800 . ?
C76 H76A 0.9800 . ?
C76 H76B 0.9800 . ?
C76 H76C 0.9800 . ?
C77 C79 1.511(8) . ?
C77 H77A 0.9900 . ?
C77 H77B 0.9900 . ?
C78 C83 1.394(9) . ?
C78 C79 1.400(10) . ?
C79 C80 1.385(11) . ?
C80 C81 1.387(9) . ?
C80 H80 0.9500 . ?
C81 C82 1.397(11) . ?
C81 C84 1.519(11) . ?
C82 C83 1.380(11) . ?
C82 H82 0.9500 . ?
C83 C88 1.514(10) . ?
C84 C86 1.504(15) . ?
C84 C85 1.518(11) . ?
C84 C87 1.557(12) . ?
C85 H85A 0.9800 . ?
C85 H85B 0.9800 . ?
C85 H85C 0.9800 . ?
C86 H86A 0.9800 . ?
C86 H86B 0.9800 . ?
C86 H86C 0.9800 . ?
C87 H87A 0.9800 . ?
C87 H87B 0.9800 . ?
C87 H87C 0.9800 . ?
C88 H88A 0.9900 . ?
C88 H88B 0.9900 . ?
N1 C89 1.173(12) . ?
C89 C90 1.541(16) . ?
C90 H90A 0.9800 . ?
C90 H90B 0.9800 . ?
C90 H90C 0.9800 . ?
C93 C94 1.459(8) . ?
C94 H94A 0.9800 . ?
C94 H94B 0.9800 . ?
C94 H94C 0.9800 . ?
C95 C96 1.443(10) . ?
C96 H96A 0.9800 . ?
C96 H96B 0.9800 . ?
C96 H96C 0.9800 . ?
C97 C98 1.464(8) . ?
C98 H98A 0.9800 . ?
C98 H98B 0.9800 . ?
C98 H98C 0.9800 . ?
C99 C100 1.519(15) . ?
C100 H10M 0.9800 . ?
C100 H10N 0.9800 . ?
C100 H10P 0.9800 . ?
N7 C101 1.187(14) . ?
C101 C102 1.456(15) . ?
C102 H10G 0.9800 . ?
C102 H10H 0.9800 . ?
C102 H10I 0.9800 . ?
N8 C103 1.177(14) . ?
C103 C104 1.468(15) . ?
C104 H10J 0.9800 . ?
C104 H10K 0.9800 . ?
C104 H10L 0.9800 . ?
N9 C105 1.147(14) . ?
C105 C106 1.425(15) . ?
C106 C5X 1.431(17) . ?
N9X C5X 1.182(17) . ?
N10 C107 1.160(17) . ?
C107 C108 1.412(17) . ?
C108 C7X 1.439(18) . ?
N10X C7X 1.157(17) . ?

loop_
_geom_hbond_atom_site_label_D
_geom_hbond_atom_site_label_H
_geom_hbond_atom_site_label_A
_geom_hbond_distance_DH
_geom_hbond_distance_HA
_geom_hbond_distance_DA
_geom_hbond_angle_DHA
_geom_hbond_site_symmetry_A
_geom_hbond_publ_flag
O8 H8 Br2 0.84 2.60 3.311(6) 143.0 . yes
C94 H94A N10 0.98 2.65 3.57(3) 157.1 . yes
C96 H96C N9 0.98 2.61 3.572(17) 165.6 . yes
C96 H96C N10X 0.98 2.66 3.54(3) 149.5 . yes
C98 H98B O8 0.98 2.52 3.312(8) 137.7 . yes
C98 H98C Br2 0.98 3.14 3.816(8) 127.4 . yes
C98 H98C Br4 0.98 2.70 3.497(8) 138.4 . yes
C100 H10N N9X 0.98 2.61 3.47(4) 147.0 2_655 yes
C102 H10I Br4 0.98 2.94 3.740(15) 139.1 . yes

loop_
_geom_torsion_atom_site_label_1
_geom_torsion_atom_site_label_2
_geom_torsion_atom_site_label_3
_geom_torsion_atom_site_label_4
_geom_torsion
_geom_torsion_site_symmetry_1
_geom_torsion_site_symmetry_2
_geom_torsion_site_symmetry_3
_geom_torsion_site_symmetry_4
_geom_torsion_publ_flag
O2 Ti1 O1 C1 -38.9(8) . . . . ?
N1 Ti1 O1 C1 134.3(8) . . . . ?
Br1 Ti1 O1 C1 -140.9(8) . . . . ?
Br2 Ti1 O1 C1 51.2(8) . . . . ?
O1 Ti1 O2 C12 33.5(8) . . . . ?
O9 Ti1 O2 C12 -142.8(8) . . . . ?
N1 Ti1 O2 C12 -106.0(16) . . . . ?
Br1 Ti1 O2 C12 131.9(7) . . . . ?
Br2 Ti1 O2 C12 -56.5(7) . . . . ?
O4 Ti2 O3 C23 25.7(9) . . . . ?
N3 Ti2 O3 C23 -149.3(9) . . . . ?
Br3 Ti2 O3 C23 123.8(9) . . . . ?
Br4 Ti2 O3 C23 -63.3(9) . . . . ?
O3 Ti2 O4 C34 -24.6(9) . . . . ?
N3 Ti2 O4 C34 126.4(14) . . . . ?
N4 Ti2 O4 C34 154.5(9) . . . . ?
Br3 Ti2 O4 C34 -122.0(9) . . . . ?
Br4 Ti2 O4 C34 67.0(9) . . . . ?
O6 Ti3 O5 C45 -20.0(8) . . . . ?
N5 Ti3 O5 C45 65.8(8) . . . . ?
Br5 Ti3 O5 C45 -118.2(8) . . . . ?
Br6 Ti3 O5 C45 147.8(8) . . . . ?
O5 Ti3 O6 C56 18.3(9) . . . . ?
N5 Ti3 O6 C56 -75.6(9) . . . . ?
N6 Ti3 O6 C56 -157.5(9) . . . . ?
Br5 Ti3 O6 C56 117.7(9) . . . . ?
Br6 Ti3 O6 C56 -111.3(9) . . . . ?
Ti1 O1 C1 C6 66.5(9) . . . . ?
Ti1 O1 C1 C2 -113.4(8) . . . . ?
O1 C1 C2 C3 177.0(5) . . . . ?
C6 C1 C2 C3 -2.9(8) . . . . ?
O1 C1 C2 C88 -7.8(8) . . . . ?
C6 C1 C2 C88 172.3(5) . . . . ?
C1 C2 C3 C4 3.6(9) . . . . ?
C88 C2 C3 C4 -171.3(6) . . . . ?
C2 C3 C4 C5 -1.2(9) . . . . ?
C2 C3 C4 C7 179.0(6) . . . . ?
C3 C4 C5 C6 -2.0(9) . . . . ?
C7 C4 C5 C6 177.8(6) . . . . ?
C4 C5 C6 C1 2.7(9) . . . . ?
C4 C5 C6 C11 -177.6(5) . . . . ?
O1 C1 C6 C5 179.9(5) . . . . ?
C2 C1 C6 C5 -0.1(8) . . . . ?
O1 C1 C6 C11 0.2(8) . . . . ?
C2 C1 C6 C11 -179.9(5) . . . . ?
C3 C4 C7 C9 115.0(9) . . . . ?
C5 C4 C7 C9 -64.9(10) . . . . ?
C3 C4 C7 C9X 175.8(12) . . . . ?
C5 C4 C7 C9X -4.0(13) . . . . ?
C3 C4 C7 C8X -55.2(13) . . . . ?
C5 C4 C7 C8X 125.0(12) . . . . ?
C3 C4 C7 C8 -119.8(8) . . . . ?
C5 C4 C7 C8 60.4(9) . . . . ?
C3 C4 C7 C10 -10.8(10) . . . . ?
C5 C4 C7 C10 169.4(7) . . . . ?
C3 C4 C7 C10X 57.0(14) . . . . ?
C5 C4 C7 C10X -122.8(13) . . . . ?
C5 C6 C11 C13 85.2(7) . . . . ?
C1 C6 C11 C13 -95.1(7) . . . . ?
Ti1 O2 C12 C13 -61.1(10) . . . . ?
Ti1 O2 C12 C17 119.9(7) . . . . ?
O2 C12 C13 C14 179.9(6) . . . . ?
C17 C12 C13 C14 -1.1(9) . . . . ?
O2 C12 C13 C11 4.5(9) . . . . ?
C17 C12 C13 C11 -176.5(6) . . . . ?
C6 C11 C13 C14 -86.9(8) . . . . ?
C6 C11 C13 C12 88.4(8) . . . . ?
C12 C13 C14 C15 -1.3(10) . . . . ?
C11 C13 C14 C15 174.1(6) . . . . ?
C13 C14 C15 C16 2.3(10) . . . . ?
C13 C14 C15 C18 -176.3(7) . . . . ?
C14 C15 C16 C17 -1.1(10) . . . . ?
C18 C15 C16 C17 177.5(7) . . . . ?
C15 C16 C17 C12 -1.1(10) . . . . ?
C15 C16 C17 C22 -178.5(7) . . . . ?
O2 C12 C17 C16 -178.7(6) . . . . ?
C13 C12 C17 C16 2.2(10) . . . . ?
O2 C12 C17 C22 -1.2(9) . . . . ?
C13 C12 C17 C22 179.7(6) . . . . ?
C14 C15 C18 C20 -61.4(9) . . . . ?
C16 C15 C18 C20 120.0(8) . . . . ?
C14 C15 C18 C21 59.2(9) . . . . ?
C16 C15 C18 C21 -119.4(8) . . . . ?
C14 C15 C18 C19 177.8(7) . . . . ?
C16 C15 C18 C19 -0.8(11) . . . . ?
C16 C17 C22 C24 -24.6(10) . . . . ?
C12 C17 C22 C24 158.0(6) . . . . ?
Ti2 O3 C23 C24 123.6(8) . . . . ?
Ti2 O3 C23 C28 -56.7(11) . . . . ?
O3 C23 C24 C25 179.7(6) . . . . ?
C28 C23 C24 C25 0.0(9) . . . . ?
O3 C23 C24 C22 -5.3(9) . . . . ?
C28 C23 C24 C22 174.9(6) . . . . ?
C17 C22 C24 C25 -102.5(7) . . . . ?
C17 C22 C24 C23 82.8(8) . . . . ?
C23 C24 C25 C26 -0.3(9) . . . . ?
C22 C24 C25 C26 -175.3(6) . . . . ?
C24 C25 C26 C27 0.2(10) . . . . ?
C24 C25 C26 C29 177.8(6) . . . . ?
C25 C26 C27 C28 0.2(9) . . . . ?
C29 C26 C27 C28 -177.3(6) . . . . ?
C26 C27 C28 C23 -0.5(9) . . . . ?
C26 C27 C28 C33 177.1(6) . . . . ?
O3 C23 C28 C27 -179.3(5) . . . . ?
C24 C23 C28 C27 0.4(9) . . . . ?
O3 C23 C28 C33 3.0(9) . . . . ?
C24 C23 C28 C33 -177.2(6) . . . . ?
C27 C26 C29 C30 114.2(8) . . . . ?
C25 C26 C29 C30 -63.2(8) . . . . ?
C27 C26 C29 C31 -6.6(9) . . . . ?
C25 C26 C29 C31 175.9(6) . . . . ?
C27 C26 C29 C32 -124.5(7) . . . . ?
C25 C26 C29 C32 58.0(9) . . . . ?
C27 C28 C33 C35 -86.8(7) . . . . ?
C23 C28 C33 C35 90.8(7) . . . . ?
Ti2 O4 C34 C35 56.2(12) . . . . ?
Ti2 O4 C34 C39 -124.1(8) . . . . ?
O4 C34 C35 C36 177.1(6) . . . . ?
C39 C34 C35 C36 -2.5(9) . . . . ?
O4 C34 C35 C33 -3.6(9) . . . . ?
C39 C34 C35 C33 176.7(6) . . . . ?
C28 C33 C35 C36 88.7(7) . . . . ?
C28 C33 C35 C34 -90.5(7) . . . . ?
C34 C35 C36 C37 -0.7(9) . . . . ?
C33 C35 C36 C37 -179.9(6) . . . . ?
C35 C36 C37 C38 3.5(9) . . . . ?
C35 C36 C37 C40 -176.7(6) . . . . ?
C36 C37 C38 C39 -3.2(9) . . . . ?
C40 C37 C38 C39 177.0(6) . . . . ?
C37 C38 C39 C34 0.2(9) . . . . ?
C37 C38 C39 C44 179.8(6) . . . . ?
O4 C34 C39 C38 -176.9(6) . . . . ?
C35 C34 C39 C38 2.7(9) . . . . ?
O4 C34 C39 C44 3.5(9) . . . . ?
C35 C34 C39 C44 -176.8(6) . . . . ?
C36 C37 C40 C43 0.1(9) . . . . ?
C38 C37 C40 C43 179.9(6) . . . . ?
C36 C37 C40 C41 119.9(7) . . . . ?
C38 C37 C40 C41 -60.3(8) . . . . ?
C36 C37 C40 C42 -120.1(7) . . . . ?
C38 C37 C40 C42 59.7(8) . . . . ?
C38 C39 C44 C46 101.3(7) . . . . ?
C34 C39 C44 C46 -79.1(7) . . . . ?
Ti3 O5 C45 C46 -131.2(7) . . . . ?
Ti3 O5 C45 C50 49.6(10) . . . . ?
O5 C45 C46 C47 173.8(5) . . . . ?
C50 C45 C46 C47 -7.1(8) . . . . ?
O5 C45 C46 C44 -5.6(8) . . . . ?
C50 C45 C46 C44 173.6(5) . . . . ?
C39 C44 C46 C45 -167.6(5) . . . . ?
C39 C44 C46 C47 13.1(8) . . . . ?
C45 C46 C47 C48 1.5(8) . . . . ?
C44 C46 C47 C48 -179.2(5) . . . . ?
C46 C47 C48 C49 3.6(9) . . . . ?
C46 C47 C48 C51 -176.1(6) . . . . ?
C47 C48 C49 C50 -3.6(9) . . . . ?
C51 C48 C49 C50 176.1(6) . . . . ?
O5 C45 C50 C49 -173.8(5) . . . . ?
C46 C45 C50 C49 7.0(8) . . . . ?
O5 C45 C50 C55 4.3(8) . . . . ?
C46 C45 C50 C55 -174.8(5) . . . . ?
C48 C49 C50 C45 -1.5(9) . . . . ?
C48 C49 C50 C55 -179.7(5) . . . . ?
C47 C48 C51 C52 3.0(9) . . . . ?
C49 C48 C51 C52 -176.7(6) . . . . ?
C47 C48 C51 C54 123.8(7) . . . . ?
C49 C48 C51 C54 -55.9(8) . . . . ?
C47 C48 C51 C53 -117.3(7) . . . . ?
C49 C48 C51 C53 62.9(8) . . . . ?
C45 C50 C55 C57 -94.0(7) . . . . ?
C49 C50 C55 C57 84.0(7) . . . . ?
Ti3 O6 C56 C61 131.2(8) . . . . ?
Ti3 O6 C56 C57 -49.9(11) . . . . ?
O6 C56 C57 C58 -178.7(5) . . . . ?
C61 C56 C57 C58 0.2(9) . . . . ?
O6 C56 C57 C55 1.9(8) . . . . ?
C61 C56 C57 C55 -179.2(5) . . . . ?
C50 C55 C57 C58 -92.3(7) . . . . ?
C50 C55 C57 C56 87.1(7) . . . . ?
C56 C57 C58 C59 -0.5(9) . . . . ?
C55 C57 C58 C59 178.9(6) . . . . ?
C57 C58 C59 C60 1.3(9) . . . . ?
C57 C58 C59 C62 -175.6(6) . . . . ?
C58 C59 C60 C61 -1.7(9) . . . . ?
C62 C59 C60 C61 175.1(6) . . . . ?
C59 C60 C61 C56 1.5(9) . . . . ?
C59 C60 C61 C66 178.2(6) . . . . ?
O6 C56 C61 C60 178.2(5) . . . . ?
C57 C56 C61 C60 -0.6(9) . . . . ?
O6 C56 C61 C66 1.4(8) . . . . ?
C57 C56 C61 C66 -177.5(5) . . . . ?
C58 C59 C62 C65 -158.4(8) . . . . ?
C60 C59 C62 C65 24.9(10) . . . . ?
C58 C59 C62 C63 82.1(9) . . . . ?
C60 C59 C62 C63 -94.6(9) . . . . ?
C58 C59 C62 C64 -36.7(10) . . . . ?
C60 C59 C62 C64 146.6(7) . . . . ?
C60 C61 C66 C68 74.1(8) . . . . ?
C56 C61 C66 C68 -109.2(7) . . . . ?
O7 C67 C68 C69 175.7(6) . . . . ?
C72 C67 C68 C69 -5.4(10) . . . . ?
O7 C67 C68 C66 -9.5(9) . . . . ?
C72 C67 C68 C66 169.4(6) . . . . ?
C61 C66 C68 C69 -23.2(10) . . . . ?
C61 C66 C68 C67 162.4(6) . . . . ?
C67 C68 C69 C70 0.6(10) . . . . ?
C66 C68 C69 C70 -173.7(6) . . . . ?
C68 C69 C70 C71 3.6(10) . . . . ?
C68 C69 C70 C73 -175.2(6) . . . . ?
C69 C70 C71 C72 -3.3(10) . . . . ?
C73 C70 C71 C72 175.6(7) . . . . ?
O7 C67 C72 C71 -175.4(6) . . . . ?
C68 C67 C72 C71 5.7(10) . . . . ?
O7 C67 C72 C77 6.0(10) . . . . ?
C68 C67 C72 C77 -172.9(7) . . . . ?
C70 C71 C72 C67 -1.2(11) . . . . ?
C70 C71 C72 C77 177.3(7) . . . . ?
C71 C70 C73 C75 55.3(9) . . . . ?
C69 C70 C73 C75 -125.9(7) . . . . ?
C71 C70 C73 C74 175.5(7) . . . . ?
C69 C70 C73 C74 -5.7(10) . . . . ?
C71 C70 C73 C76 -65.3(9) . . . . ?
C69 C70 C73 C76 113.5(8) . . . . ?
C67 C72 C77 C79 -175.7(7) . . . . ?
C71 C72 C77 C79 5.8(11) . . . . ?
O8 C78 C79 C80 179.5(7) . . . . ?
C83 C78 C79 C80 -1.5(11) . . . . ?
O8 C78 C79 C77 -3.7(10) . . . . ?
C83 C78 C79 C77 175.3(7) . . . . ?
C72 C77 C79 C80 -101.5(9) . . . . ?
C72 C77 C79 C78 81.8(10) . . . . ?
C78 C79 C80 C81 -0.4(12) . . . . ?
C77 C79 C80 C81 -177.2(7) . . . . ?
C79 C80 C81 C82 2.4(11) . . . . ?
C79 C80 C81 C84 -174.9(8) . . . . ?
C80 C81 C82 C83 -2.7(11) . . . . ?
C84 C81 C82 C83 174.7(8) . . . . ?
C81 C82 C83 C78 1.0(12) . . . . ?
C81 C82 C83 C88 177.2(7) . . . . ?
O8 C78 C83 C82 -179.8(7) . . . . ?
C79 C78 C83 C82 1.3(11) . . . . ?
O8 C78 C83 C88 4.0(11) . . . . ?
C79 C78 C83 C88 -175.0(7) . . . . ?
C80 C81 C84 C86 105.0(9) . . . . ?
C82 C81 C84 C86 -72.1(10) . . . . ?
C80 C81 C84 C85 -16.5(12) . . . . ?
C82 C81 C84 C85 166.3(8) . . . . ?
C80 C81 C84 C87 -135.7(8) . . . . ?
C82 C81 C84 C87 47.1(10) . . . . ?
C82 C83 C88 C2 84.0(8) . . . . ?
C78 C83 C88 C2 -99.9(8) . . . . ?
C3 C2 C88 C83 -23.5(8) . . . . ?
C1 C2 C88 C83 161.6(5) . . . . ?
Ti1 N1 C89 C90 30(8) . . . . ?
